data_2201868
loop_
_publ_author_name
'Ahmed, Moawia O.'
'Liao, Jin-Long'
'Chen, Xiwen'
'Chen, Show-An'
'Kaldis, John H.'

_publ_section_title
;
 Anhydrous
 tris(dibenzoylmethanido)(<i>o</i>-phenanthroline)europium(III),
 [Eu(DBM)~3~(Phen)]
;
_journal_issue 1
_journal_name_full 'Acta Crystallographica Section E'
_journal_page_first m29
_journal_page_last m32
_journal_paper_doi 10.1107/S1600536802023036
_journal_volume 59
_journal_year 2003
_chemical_formula_iupac '[Eu (C15 H11 O2)3 (C12 H8 N2)]'
_chemical_formula_moiety 'C57 H41 Eu N2 O6'
_chemical_formula_sum 'C57 H41 Eu N2 O6'
_chemical_formula_weight 1001.88
_chemical_melting_point 460.0(10)
_chemical_name_systematic
;
tris(dibenzoylmethanido)(o-phenanthroline)europium(III)
;
_space_group_IT_number 2
_symmetry_cell_setting triclinic
_symmetry_space_group_name_Hall '-P 1'
_symmetry_space_group_name_H-M 'P -1'
_atom_sites_solution_hydrogens geom
_atom_sites_solution_primary direct
_atom_sites_solution_secondary difmap
_cell_angle_alpha 103.844(6)
_cell_angle_beta 91.466(6)
_cell_angle_gamma 101.585(6)
_cell_formula_units_Z 10
_cell_length_a 16.275(6)
_cell_length_b 23.504(9)
_cell_length_c 31.712(12)
_cell_measurement_reflns_used 1016
_cell_measurement_temperature 153(2)
_cell_measurement_theta_max 54.789
_cell_measurement_theta_min 4.379
_cell_volume 11504(8)
_computing_cell_refinement 'SAINT (Bruker, 2000)'
_computing_data_collection 'SMART (Bruker, 2000)'
_computing_data_reduction SAINT
_computing_molecular_graphics SHELXTL
_computing_publication_material SHELXTL
_computing_structure_refinement SHELXTL
_computing_structure_solution 'SHELXTL (Sheldrick, 1998)'
_diffrn_ambient_temperature 153(2)
_diffrn_measured_fraction_theta_full 0.990
_diffrn_measured_fraction_theta_max 0.990
_diffrn_measurement_device_type 'Bruker SMART CCD area-detector'
_diffrn_measurement_method '\f and \w'
_diffrn_radiation_monochromator graphite
_diffrn_radiation_source 'rotating anode'
_diffrn_radiation_type MoK\a
_diffrn_radiation_wavelength 0.71073
_diffrn_reflns_av_R_equivalents 0.0611
_diffrn_reflns_av_sigmaI/netI 0.1105
_diffrn_reflns_limit_h_max 20
_diffrn_reflns_limit_h_min -20
_diffrn_reflns_limit_k_max 29
_diffrn_reflns_limit_k_min -30
_diffrn_reflns_limit_l_max 40
_diffrn_reflns_limit_l_min -36
_diffrn_reflns_number 102650
_diffrn_reflns_theta_full 27.00
_diffrn_reflns_theta_max 27.00
_diffrn_reflns_theta_min 1.26
_diffrn_standards_decay_% 0
_diffrn_standards_interval_count none
_diffrn_standards_number 0
_exptl_absorpt_coefficient_mu 1.418
_exptl_absorpt_correction_T_max 1.0000
_exptl_absorpt_correction_T_min 0.8946
_exptl_absorpt_correction_type multi-scan
_exptl_absorpt_process_details '(SADABS; Sheldrick, 2000)'
_exptl_crystal_colour yellow
_exptl_crystal_density_diffrn 1.446
_exptl_crystal_density_method 'not measured'
_exptl_crystal_description parallelpiped
_exptl_crystal_F_000 5080
_exptl_crystal_size_max 0.24
_exptl_crystal_size_mid 0.15
_exptl_crystal_size_min 0.10
_refine_diff_density_max 0.607
_refine_diff_density_min -0.676
_refine_ls_extinction_coef 0.000029(6)
_refine_ls_extinction_expression Fc^*^=kFc[1+0.001xFc^2^\l^3^/sin(2\q)]^-1/4^
_refine_ls_extinction_method SHELXTL
_refine_ls_goodness_of_fit_ref 0.987
_refine_ls_hydrogen_treatment constr
_refine_ls_matrix_type full
_refine_ls_number_parameters 2972
_refine_ls_number_reflns 49686
_refine_ls_number_restraints 0
_refine_ls_restrained_S_all 0.987
_refine_ls_R_factor_all 0.1023
_refine_ls_R_factor_gt 0.0504
_refine_ls_shift/su_max 0.012
_refine_ls_shift/su_mean <0.001
_refine_ls_structure_factor_coef Fsqd
_refine_ls_weighting_details 'calc w = 1/[\s^2^(Fo^2^)+(0.0222P)^2^] where P = (Fo^2^+2Fc^2^)/3'
_refine_ls_weighting_scheme calc
_refine_ls_wR_factor_gt 0.0791
_refine_ls_wR_factor_ref 0.0945
_reflns_number_gt 32004
_reflns_number_total 49686
_reflns_threshold_expression I>2\s(I)
_cod_data_source_file ci6182.cif
_cod_data_source_block I
_cod_depositor_comments
;
The following automatic conversions were performed:
'_symmetry_cell_setting' value 'Triclinic' changed to 'triclinic'
according to '/home/saulius/struct/CIF-dictionaries/cif_core.dic'
dictionary named 'cif_core.dic' version 2.4.1 from 2010-06-29.

Automatic conversion script
Id: cif_fix_enum 1527 2010-12-29 10:47:43Z saulius 

The following automatic conversions were performed:

'_chemical_melting_point' value '459-461 K' was changed to
'460.0(10)' - the average value was taken and precision was
estimated.

Automatic conversion script
Id: cif_fix_values 1646 2011-03-28 12:23:43Z adriana 

The following automatic conversions were performed:

'_chemical_melting_point' value '459-461 K' was changed to
'460.0(10)' - the average value was taken and precision was
estimated.

'_symmetry_cell_setting' value 'Triclinic' changed to
'triclinic' according to
/home/saulius/struct/CIF-dictionaries/cif_core.dic dictionary named
'cif_core.dic' version 2.4.1 from 2010-06-29.

Automatic conversion script
Id: cif_fix_values 1715 2011-07-08 13:25:40Z adriana 
;
_cod_original_cell_volume 11504(7)
_cod_database_code 2201868
_cod_database_fobs_code 2201868

loop_
_symmetry_equiv_pos_as_xyz
'x, y, z'
'-x, -y, -z'

loop_
_atom_site_label
_atom_site_fract_x
_atom_site_fract_y
_atom_site_fract_z
_atom_site_U_iso_or_equiv
_atom_site_adp_type
_atom_site_calc_flag
_atom_site_refinement_flags
_atom_site_occupancy
_atom_site_disorder_assembly
_atom_site_disorder_group
_atom_site_type_symbol
Eu1A 0.323598(14) 0.195554(10) 0.095501(8) 0.02199(6) Uani d . 1 . . Eu
N1A 0.3598(2) 0.17570(17) 0.17200(12) 0.0259(9) Uani d . 1 . . N
O1A 0.17575(18) 0.17515(14) 0.08978(10) 0.0331(8) Uani d . 1 . . O
C1A 0.3958(3) 0.2204(2) 0.20543(16) 0.0296(12) Uani d . 1 . . C
H1AA 0.4125 0.2594 0.2007 0.036 Uiso calc R 1 . . H
N2A 0.2837(2) 0.08363(17) 0.10403(14) 0.0362(11) Uani d . 1 . . N
O2A 0.27487(17) 0.26486(13) 0.15186(10) 0.0264(8) Uani d . 1 . . O
C2A 0.4104(3) 0.2129(2) 0.24756(17) 0.0398(14) Uani d . 1 . . C
H2AA 0.4369 0.2461 0.2705 0.048 Uiso calc R 1 . . H
O3A 0.44244(18) 0.27069(13) 0.12464(10) 0.0276(8) Uani d . 1 . . O
C3A 0.3861(3) 0.1573(3) 0.25493(18) 0.0473(16) Uani d . 1 . . C
H3AA 0.3949 0.1515 0.2832 0.057 Uiso calc R 1 . . H
O4A 0.44149(18) 0.15565(13) 0.08048(10) 0.0272(8) Uani d . 1 . . O
C4A 0.3484(3) 0.1094(2) 0.22065(18) 0.0387(14) Uani d . 1 . . C
O5A 0.27953(18) 0.13808(13) 0.02175(10) 0.0273(8) Uani d . 1 . . O
C5A 0.3222(4) 0.0492(3) 0.2256(2) 0.0537(17) Uani d . 1 . . C
H5AA 0.3293 0.0416 0.2534 0.064 Uiso calc R 1 . . H
O6A 0.33315(19) 0.26244(13) 0.05030(10) 0.0301(8) Uani d . 1 . . O
C6A 0.2880(3) 0.0036(3) 0.1917(2) 0.0531(18) Uani d . 1 . . C
H6AA 0.2719 -0.0357 0.1959 0.064 Uiso calc R 1 . . H
C7A 0.2752(3) 0.0129(2) 0.14955(19) 0.0411(14) Uani d . 1 . . C
C8A 0.2405(4) -0.0330(3) 0.1139(2) 0.068(2) Uani d . 1 . . C
H8AA 0.2257 -0.0731 0.1167 0.082 Uiso calc R 1 . . H
C9A 0.2277(5) -0.0208(3) 0.0751(2) 0.083(2) Uani d . 1 . . C
H9AA 0.2031 -0.0522 0.0504 0.099 Uiso calc R 1 . . H
C10A 0.2507(4) 0.0382(3) 0.0714(2) 0.064(2) Uani d . 1 . . C
H10A 0.2419 0.0458 0.0437 0.077 Uiso calc R 1 . . H
C11A 0.2971(3) 0.0715(2) 0.14363(17) 0.0316(13) Uani d . 1 . . C
C12A 0.3362(3) 0.1201(2) 0.17924(16) 0.0263(12) Uani d . 1 . . C
C13A 0.1177(3) 0.2024(2) 0.10258(15) 0.0236(11) Uani d . 1 . . C
C14A 0.1288(3) 0.25356(19) 0.13771(14) 0.0227(11) Uani d . 1 . . C
H14A 0.0811 0.2700 0.1460 0.027 Uiso calc R 1 . . H
C15A 0.2064(3) 0.28149(19) 0.16112(15) 0.0243(11) Uani d . 1 . . C
C16A 0.0331(3) 0.1757(2) 0.07730(15) 0.0238(11) Uani d . 1 . . C
C17A 0.0259(3) 0.1263(2) 0.04249(17) 0.0404(14) Uani d . 1 . . C
H17A 0.0729 0.1083 0.0361 0.048 Uiso calc R 1 . . H
C18A -0.0484(3) 0.1030(3) 0.01697(19) 0.0552(17) Uani d . 1 . . C
H18A -0.0523 0.0696 -0.0074 0.066 Uiso calc R 1 . . H
C19A -0.1178(3) 0.1284(3) 0.0270(2) 0.0574(18) Uani d . 1 . . C
H19A -0.1699 0.1116 0.0101 0.069 Uiso calc R 1 . . H
C20A -0.1113(3) 0.1776(2) 0.06129(17) 0.0394(14) Uani d . 1 . . C
H20A -0.1584 0.1955 0.0677 0.047 Uiso calc R 1 . . H
C21A -0.0368(3) 0.2012(2) 0.08640(16) 0.0288(12) Uani d . 1 . . C
H21A -0.0328 0.2352 0.1102 0.035 Uiso calc R 1 . . H
C22A 0.2113(3) 0.3337(2) 0.20004(15) 0.0245(11) Uani d . 1 . . C
C23A 0.1501(3) 0.3673(2) 0.20797(16) 0.0317(12) Uani d . 1 . . C
H23A 0.1007 0.3567 0.1888 0.038 Uiso calc R 1 . . H
C24A 0.1599(3) 0.4159(2) 0.24321(18) 0.0453(15) Uani d . 1 . . C
H24A 0.1177 0.4389 0.2480 0.054 Uiso calc R 1 . . H
C25A 0.2313(3) 0.4316(2) 0.27192(18) 0.0477(15) Uani d . 1 . . C
H25A 0.2383 0.4656 0.2960 0.057 Uiso calc R 1 . . H
C26A 0.2918(3) 0.3978(2) 0.26540(17) 0.0437(14) Uani d . 1 . . C
H26A 0.3396 0.4073 0.2856 0.052 Uiso calc R 1 . . H
C27A 0.2825(3) 0.3501(2) 0.22927(16) 0.0334(12) Uani d . 1 . . C
H27A 0.3256 0.3279 0.2242 0.040 Uiso calc R 1 . . H
C28A 0.5194(3) 0.2717(2) 0.13638(15) 0.0241(11) Uani d . 1 . . C
C29A 0.5572(3) 0.2231(2) 0.12391(15) 0.0265(11) Uani d . 1 . . C
H29A 0.6131 0.2272 0.1355 0.032 Uiso calc R 1 . . H
C30A 0.5181(3) 0.1682(2) 0.09526(15) 0.0238(11) Uani d . 1 . . C
C31A 0.5656(3) 0.3296(2) 0.16606(15) 0.0268(11) Uani d . 1 . . C
C32A 0.5191(3) 0.3700(2) 0.18843(17) 0.0364(13) Uani d . 1 . . C
H32A 0.4594 0.3602 0.1847 0.044 Uiso calc R 1 . . H
C33A 0.5595(3) 0.4238(2) 0.21576(18) 0.0411(14) Uani d . 1 . . C
H33A 0.5272 0.4508 0.2306 0.049 Uiso calc R 1 . . H
C34A 0.6455(3) 0.4390(2) 0.22185(16) 0.0410(14) Uani d . 1 . . C
H34A 0.6727 0.4759 0.2413 0.049 Uiso calc R 1 . . H
C35A 0.6925(3) 0.4005(2) 0.19965(16) 0.0378(13) Uani d . 1 . . C
H35A 0.7522 0.4115 0.2029 0.045 Uiso calc R 1 . . H
C36A 0.6527(3) 0.3458(2) 0.17268(15) 0.0310(12) Uani d . 1 . . C
H36A 0.6855 0.3189 0.1584 0.037 Uiso calc R 1 . . H
C37A 0.5656(3) 0.1192(2) 0.08087(15) 0.0269(12) Uani d . 1 . . C
C38A 0.6530(3) 0.1285(2) 0.08706(17) 0.0408(14) Uani d . 1 . . C
H38A 0.6852 0.1677 0.0995 0.049 Uiso calc R 1 . . H
C39A 0.6928(3) 0.0812(3) 0.07518(19) 0.0498(16) Uani d . 1 . . C
H39A 0.7522 0.0878 0.0802 0.060 Uiso calc R 1 . . H
C40A 0.6471(3) 0.0244(2) 0.05618(19) 0.0459(16) Uani d . 1 . . C
H40A 0.6747 -0.0082 0.0484 0.055 Uiso calc R 1 . . H
C41A 0.5614(3) 0.0149(2) 0.04843(19) 0.0492(16) Uani d . 1 . . C
H41A 0.5298 -0.0240 0.0344 0.059 Uiso calc R 1 . . H
C42A 0.5213(3) 0.0621(2) 0.06115(18) 0.0430(15) Uani d . 1 . . C
H42A 0.4619 0.0550 0.0562 0.052 Uiso calc R 1 . . H
C43A 0.2623(3) 0.1498(2) -0.01419(15) 0.0253(11) Uani d . 1 . . C
C44A 0.2748(3) 0.2081(2) -0.02053(15) 0.0265(12) Uani d . 1 . . C
H44A 0.2591 0.2119 -0.0486 0.032 Uiso calc R 1 . . H
C45A 0.3085(3) 0.2607(2) 0.01135(16) 0.0269(12) Uani d . 1 . . C
C46A 0.2271(3) 0.0992(2) -0.05216(16) 0.0300(12) Uani d . 1 . . C
C47A 0.1679(3) 0.0504(2) -0.04605(17) 0.0350(13) Uani d . 1 . . C
H47A 0.1529 0.0494 -0.0174 0.042 Uiso calc R 1 . . H
C48A 0.1309(3) 0.0039(3) -0.0807(2) 0.0517(17) Uani d . 1 . . C
H48A 0.0893 -0.0283 -0.0761 0.062 Uiso calc R 1 . . H
C49A 0.1545(4) 0.0041(3) -0.1228(2) 0.058(2) Uani d . 1 . . C
H49A 0.1293 -0.0280 -0.1468 0.069 Uiso calc R 1 . . H
C50A 0.2145(5) 0.0510(3) -0.1292(2) 0.066(2) Uani d . 1 . . C
H50A 0.2317 0.0509 -0.1576 0.079 Uiso calc R 1 . . H
C51A 0.2496(4) 0.0981(3) -0.09448(17) 0.0486(16) Uani d . 1 . . C
H51A 0.2901 0.1306 -0.0994 0.058 Uiso calc R 1 . . H
C52A 0.3171(3) 0.3197(2) 0.00003(15) 0.0268(11) Uani d . 1 . . C
C53A 0.2600(3) 0.3296(2) -0.02983(16) 0.0340(13) Uani d . 1 . . C
H53A 0.2144 0.2981 -0.0439 0.041 Uiso calc R 1 . . H
C54A 0.2698(3) 0.3853(2) -0.03883(17) 0.0396(14) Uani d . 1 . . C
H54A 0.2305 0.3918 -0.0589 0.048 Uiso calc R 1 . . H
C55A 0.3357(4) 0.4309(2) -0.01910(18) 0.0457(15) Uani d . 1 . . C
H55A 0.3421 0.4688 -0.0259 0.055 Uiso calc R 1 . . H
C56A 0.3932(3) 0.4225(2) 0.01071(18) 0.0434(14) Uani d . 1 . . C
H56A 0.4392 0.4540 0.0243 0.052 Uiso calc R 1 . . H
C57A 0.3818(3) 0.3670(2) 0.02022(16) 0.0324(12) Uani d . 1 . . C
H57A 0.4197 0.3612 0.0413 0.039 Uiso calc R 1 . . H
Eu1B 0.525070(14) 0.795351(10) 0.282171(8) 0.02258(6) Uani d . 1 . . Eu
N1B 0.5213(3) 0.7624(2) 0.35577(14) 0.0367(11) Uani d . 1 . . N
O1B 0.38108(18) 0.74812(13) 0.27441(10) 0.0285(8) Uani d . 1 . . O
C1B 0.5324(4) 0.8017(3) 0.39403(19) 0.0520(17) Uani d . 1 . . C
H1BA 0.5554 0.8425 0.3950 0.062 Uiso calc R 1 . . H
N2B 0.5067(2) 0.67969(17) 0.27876(13) 0.0281(10) Uani d . 1 . . N
O2B 0.44972(18) 0.85790(13) 0.32791(10) 0.0271(8) Uani d . 1 . . O
C2B 0.5121(4) 0.7868(3) 0.43374(19) 0.071(2) Uani d . 1 . . C
H2BA 0.5214 0.8168 0.4605 0.085 Uiso calc R 1 . . H
O3B 0.63095(18) 0.87132(14) 0.32574(11) 0.0358(9) Uani d . 1 . . O
C3B 0.4789(4) 0.7287(3) 0.4326(2) 0.072(2) Uani d . 1 . . C
H3BA 0.4646 0.7176 0.4588 0.086 Uiso calc R 1 . . H
O4B 0.65464(18) 0.76858(13) 0.27075(10) 0.0284(8) Uani d . 1 . . O
C4B 0.4654(4) 0.6844(3) 0.3927(2) 0.0512(17) Uani d . 1 . . C
O5B 0.49656(18) 0.74577(13) 0.20769(10) 0.0272(8) Uani d . 1 . . O
C5B 0.4338(4) 0.6227(3) 0.3896(2) 0.064(2) Uani d . 1 . . C
H5BA 0.4173 0.6102 0.4150 0.077 Uiso calc R 1 . . H
O6B 0.53264(19) 0.86780(13) 0.24122(11) 0.0316(8) Uani d . 1 . . O
C6B 0.4269(4) 0.5819(3) 0.3516(2) 0.062(2) Uani d . 1 . . C
H6BA 0.4054 0.5408 0.3505 0.074 Uiso calc R 1 . . H
C7B 0.4513(3) 0.5990(3) 0.3128(2) 0.0417(15) Uani d . 1 . . C
C8B 0.4502(3) 0.5579(3) 0.2722(2) 0.0525(17) Uani d . 1 . . C
H8BA 0.4292 0.5164 0.2695 0.063 Uiso calc R 1 . . H
C9B 0.4784(3) 0.5767(2) 0.2371(2) 0.0443(15) Uani d . 1 . . C
H9BA 0.4792 0.5489 0.2100 0.053 Uiso calc R 1 . . H
C10B 0.5065(3) 0.6387(2) 0.24178(17) 0.0320(12) Uani d . 1 . . C
H10B 0.5264 0.6519 0.2171 0.038 Uiso calc R 1 . . H
C11B 0.4819(3) 0.6601(2) 0.31453(18) 0.0311(13) Uani d . 1 . . C
C12B 0.4890(3) 0.7033(2) 0.35491(17) 0.0341(13) Uani d . 1 . . C
C13B 0.3157(3) 0.7543(2) 0.29410(15) 0.0236(11) Uani d . 1 . . C
C14B 0.3104(3) 0.8039(2) 0.32798(15) 0.0279(12) Uani d . 1 . . C
H14B 0.2585 0.8048 0.3409 0.033 Uiso calc R 1 . . H
C15B 0.3793(3) 0.8526(2) 0.34373(15) 0.0250(11) Uani d . 1 . . C
C16B 0.2409(3) 0.7021(2) 0.28146(15) 0.0237(11) Uani d . 1 . . C
C17B 0.2563(3) 0.6466(2) 0.26019(16) 0.0369(13) Uani d . 1 . . C
H17B 0.3116 0.6435 0.2525 0.044 Uiso calc R 1 . . H
C18B 0.1913(3) 0.5954(2) 0.25005(17) 0.0385(13) Uani d . 1 . . C
H18B 0.2026 0.5574 0.2366 0.046 Uiso calc R 1 . . H
C19B 0.1104(3) 0.6006(2) 0.25981(16) 0.0356(13) Uani d . 1 . . C
H19B 0.0657 0.5661 0.2526 0.043 Uiso calc R 1 . . H
C20B 0.0947(3) 0.6558(2) 0.28011(17) 0.0347(13) Uani d . 1 . . C
H20B 0.0391 0.6593 0.2867 0.042 Uiso calc R 1 . . H
C21B 0.1593(3) 0.7059(2) 0.29082(16) 0.0319(12) Uani d . 1 . . C
H21B 0.1477 0.7436 0.3049 0.038 Uiso calc R 1 . . H
C22B 0.3708(3) 0.9005(2) 0.38368(15) 0.0286(12) Uani d . 1 . . C
C23B 0.2954(3) 0.9105(2) 0.39934(17) 0.0379(13) Uani d . 1 . . C
H23B 0.2441 0.8869 0.3841 0.045 Uiso calc R 1 . . H
C24B 0.2930(4) 0.9545(3) 0.43696(19) 0.0534(17) Uani d . 1 . . C
H24B 0.2405 0.9603 0.4476 0.064 Uiso calc R 1 . . H
C25B 0.3674(4) 0.9899(3) 0.4591(2) 0.066(2) Uani d . 1 . . C
H25B 0.3664 1.0202 0.4848 0.079 Uiso calc R 1 . . H
C26B 0.4424(4) 0.9805(3) 0.44336(19) 0.0572(18) Uani d . 1 . . C
H26B 0.4935 1.0044 0.4585 0.069 Uiso calc R 1 . . H
C27B 0.4448(3) 0.9372(2) 0.40614(18) 0.0420(14) Uani d . 1 . . C
H27B 0.4976 0.9320 0.3955 0.050 Uiso calc R 1 . . H
C28B 0.7104(3) 0.8816(2) 0.33524(15) 0.0257(11) Uani d . 1 . . C
C29B 0.7604(3) 0.8410(2) 0.31782(16) 0.0283(12) Uani d . 1 . . C
H29B 0.8179 0.8505 0.3283 0.034 Uiso calc R 1 . . H
C30B 0.7312(3) 0.7873(2) 0.28578(15) 0.0246(11) Uani d . 1 . . C
C31B 0.7481(3) 0.9397(2) 0.36685(16) 0.0284(12) Uani d . 1 . . C
C32B 0.6949(3) 0.9736(3) 0.3892(2) 0.0559(17) Uani d . 1 . . C
H32B 0.6358 0.9593 0.3836 0.067 Uiso calc R 1 . . H
C33B 0.7253(3) 1.0272(3) 0.4190(2) 0.070(2) Uani d . 1 . . C
H33B 0.6873 1.0488 0.4345 0.084 Uiso calc R 1 . . H
C34B 0.8112(3) 1.0499(2) 0.42661(17) 0.0428(14) Uani d . 1 . . C
H34B 0.8324 1.0873 0.4469 0.051 Uiso calc R 1 . . H
C35B 0.8649(3) 1.0179(2) 0.40456(17) 0.0385(14) Uani d . 1 . . C
H35B 0.9239 1.0334 0.4094 0.046 Uiso calc R 1 . . H
C36B 0.8340(3) 0.9630(2) 0.37508(16) 0.0280(11) Uani d . 1 . . C
H36B 0.8723 0.9410 0.3603 0.034 Uiso calc R 1 . . H
C37B 0.7903(3) 0.7480(2) 0.26704(15) 0.0253(11) Uani d . 1 . . C
C38B 0.8775(3) 0.7679(2) 0.27225(16) 0.0310(12) Uani d . 1 . . C
H38B 0.9015 0.8079 0.2881 0.037 Uiso calc R 1 . . H
C39B 0.9293(3) 0.7296(2) 0.25443(17) 0.0381(14) Uani d . 1 . . C
H39B 0.9886 0.7436 0.2579 0.046 Uiso calc R 1 . . H
C40B 0.8954(3) 0.6717(2) 0.23188(17) 0.0424(15) Uani d . 1 . . C
H40B 0.9312 0.6456 0.2202 0.051 Uiso calc R 1 . . H
C41B 0.8082(3) 0.6511(2) 0.22608(16) 0.0365(13) Uani d . 1 . . C
H41B 0.7846 0.6111 0.2103 0.044 Uiso calc R 1 . . H
C42B 0.7563(3) 0.6893(2) 0.24347(15) 0.0300(12) Uani d . 1 . . C
H42B 0.6969 0.6755 0.2393 0.036 Uiso calc R 1 . . H
C43B 0.4827(3) 0.7588(2) 0.17190(15) 0.0243(11) Uani d . 1 . . C
C44B 0.4891(3) 0.8172(2) 0.16729(15) 0.0248(11) Uani d . 1 . . C
H44B 0.4753 0.8224 0.1394 0.030 Uiso calc R 1 . . H
C45B 0.5149(3) 0.8685(2) 0.20174(17) 0.0280(12) Uani d . 1 . . C
C46B 0.4563(3) 0.7069(2) 0.13299(16) 0.0264(12) Uani d . 1 . . C
C47B 0.4083(3) 0.6533(2) 0.13840(17) 0.0286(12) Uani d . 1 . . C
H47B 0.3920 0.6505 0.1665 0.034 Uiso calc R 1 . . H
C48B 0.3843(3) 0.6040(2) 0.10310(17) 0.0342(13) Uani d . 1 . . C
H48B 0.3506 0.5678 0.1070 0.041 Uiso calc R 1 . . H
C49B 0.4092(3) 0.6072(2) 0.06204(18) 0.0408(15) Uani d . 1 . . C
H49B 0.3936 0.5733 0.0379 0.049 Uiso calc R 1 . . H
C50B 0.4564(4) 0.6596(3) 0.05670(18) 0.0453(15) Uani d . 1 . . C
H50B 0.4731 0.6620 0.0286 0.054 Uiso calc R 1 . . H
C51B 0.4803(3) 0.7094(2) 0.09157(16) 0.0354(13) Uani d . 1 . . C
H51B 0.5133 0.7454 0.0872 0.043 Uiso calc R 1 . . H
C52B 0.5260(3) 0.9296(2) 0.19292(16) 0.0291(12) Uani d . 1 . . C
C53B 0.4774(3) 0.9404(2) 0.15993(17) 0.0413(14) Uani d . 1 . . C
H53B 0.4353 0.9088 0.1427 0.050 Uiso calc R 1 . . H
C54B 0.4905(3) 0.9971(2) 0.15236(18) 0.0444(15) Uani d . 1 . . C
H54B 0.4564 1.0046 0.1304 0.053 Uiso calc R 1 . . H
C55B 0.5523(4) 1.0423(3) 0.1765(2) 0.0558(17) Uani d . 1 . . C
H55B 0.5629 1.0806 0.1703 0.067 Uiso calc R 1 . . H
C56B 0.5992(4) 1.0324(3) 0.2098(2) 0.0628(19) Uani d . 1 . . C
H56B 0.6407 1.0643 0.2273 0.075 Uiso calc R 1 . . H
C57B 0.5859(3) 0.9763(2) 0.21780(18) 0.0448(15) Uani d . 1 . . C
H57B 0.6184 0.9697 0.2408 0.054 Uiso calc R 1 . . H
Eu1C 0.085752(14) 0.981108(10) 0.313545(8) 0.02201(6) Uani d . 1 . . Eu
N1C 0.0878(2) 1.01419(16) 0.23978(12) 0.0234(9) Uani d . 1 . . N
O1C -0.02441(18) 1.03143(13) 0.31958(10) 0.0262(8) Uani d . 1 . . O
C1C 0.0583(3) 0.9754(2) 0.20201(16) 0.0311(12) Uani d . 1 . . C
H1CA 0.0410 0.9343 0.2019 0.037 Uiso calc R 1 . . H
N2C 0.1495(2) 1.09514(16) 0.31647(13) 0.0259(9) Uani d . 1 . . N
O2C -0.03621(17) 0.91645(12) 0.27040(10) 0.0243(7) Uani d . 1 . . O
C2C 0.0509(3) 0.9911(2) 0.16242(17) 0.0413(14) Uani d . 1 . . C
H2CA 0.0268 0.9618 0.1367 0.050 Uiso calc R 1 . . H
O3C 0.09535(19) 1.02992(13) 0.38810(10) 0.0294(8) Uani d . 1 . . O
C3C 0.0795(3) 1.0501(2) 0.16174(18) 0.0424(14) Uani d . 1 . . C
H3CA 0.0765 1.0620 0.1352 0.051 Uiso calc R 1 . . H
O4C 0.0607(2) 0.90750(14) 0.35367(11) 0.0337(8) Uani d . 1 . . O
C4C 0.1127(3) 1.0922(2) 0.20035(17) 0.0329(13) Uani d . 1 . . C
O5C 0.13902(18) 0.90893(13) 0.26541(10) 0.0310(8) Uani d . 1 . . O
C5C 0.1450(3) 1.1544(2) 0.20237(19) 0.0415(14) Uani d . 1 . . C
H5CA 0.1445 1.1678 0.1764 0.050 Uiso calc R 1 . . H
O6C 0.23458(18) 1.00211(13) 0.32776(10) 0.0295(8) Uani d . 1 . . O
C6C 0.1757(3) 1.1935(2) 0.23987(19) 0.0448(15) Uani d . 1 . . C
H6CA 0.1974 1.2342 0.2400 0.054 Uiso calc R 1 . . H
C7C 0.1767(3) 1.1759(2) 0.27993(17) 0.0320(13) Uani d . 1 . . C
C8C 0.2083(3) 1.2156(2) 0.31979(18) 0.0374(13) Uani d . 1 . . C
H8CA 0.2285 1.2569 0.3212 0.045 Uiso calc R 1 . . H
C9C 0.2106(3) 1.1958(2) 0.35666(18) 0.0424(14) Uani d . 1 . . C
H9CA 0.2322 1.2228 0.3838 0.051 Uiso calc R 1 . . H
C10C 0.1803(3) 1.1342(2) 0.35379(18) 0.0352(13) Uani d . 1 . . C
H10C 0.1820 1.1203 0.3795 0.042 Uiso calc R 1 . . H
C11C 0.1471(3) 1.1150(2) 0.27964(15) 0.0226(11) Uani d . 1 . . C
C12C 0.1147(3) 1.0722(2) 0.23907(16) 0.0245(11) Uani d . 1 . . C
C13C -0.0952(3) 1.0270(2) 0.29930(15) 0.0236(11) Uani d . 1 . . C
C14C -0.1343(3) 0.9773(2) 0.26664(15) 0.0267(11) Uani d . 1 . . C
H14C -0.1847 0.9794 0.2518 0.032 Uiso calc R 1 . . H
C15C -0.1043(3) 0.9240(2) 0.25396(15) 0.0243(11) Uani d . 1 . . C
C16C -0.1353(3) 1.0800(2) 0.31338(15) 0.0250(11) Uani d . 1 . . C
C17C -0.0865(3) 1.1336(2) 0.33650(16) 0.0326(13) Uani d . 1 . . C
H17C -0.0290 1.1356 0.3442 0.039 Uiso calc R 1 . . H
C18C -0.1188(3) 1.1851(2) 0.34899(17) 0.0413(14) Uani d . 1 . . C
H18C -0.0839 1.2218 0.3650 0.050 Uiso calc R 1 . . H
C19C -0.2025(3) 1.1819(2) 0.33782(17) 0.0396(14) Uani d . 1 . . C
H19C -0.2251 1.2170 0.3456 0.048 Uiso calc R 1 . . H
C20C -0.2534(3) 1.1283(2) 0.31546(18) 0.0432(15) Uani d . 1 . . C
H20C -0.3110 1.1263 0.3081 0.052 Uiso calc R 1 . . H
C21C -0.2201(3) 1.0771(2) 0.30369(16) 0.0326(12) Uani d . 1 . . C
H21C -0.2555 1.0399 0.2890 0.039 Uiso calc R 1 . . H
C22C -0.1529(3) 0.8731(2) 0.21867(15) 0.0239(11) Uani d . 1 . . C
C23C -0.2405(3) 0.8622(2) 0.21159(16) 0.0284(12) Uani d . 1 . . C
H23C -0.2707 0.8885 0.2290 0.034 Uiso calc R 1 . . H
C24C -0.2833(3) 0.8140(2) 0.17987(16) 0.0347(13) Uani d . 1 . . C
H24C -0.3429 0.8070 0.1759 0.042 Uiso calc R 1 . . H
C25C -0.2405(3) 0.7754(2) 0.15355(17) 0.0357(13) Uani d . 1 . . C
H25C -0.2701 0.7425 0.1312 0.043 Uiso calc R 1 . . H
C26C -0.1536(3) 0.7858(2) 0.16053(16) 0.0351(13) Uani d . 1 . . C
H26C -0.1236 0.7595 0.1429 0.042 Uiso calc R 1 . . H
C27C -0.1101(3) 0.8337(2) 0.19275(16) 0.0290(12) Uani d . 1 . . C
H27C -0.0507 0.8399 0.1973 0.035 Uiso calc R 1 . . H
C28C 0.0913(3) 1.0160(2) 0.42461(16) 0.0261(11) Uani d . 1 . . C
C29C 0.0735(3) 0.9566(2) 0.42849(17) 0.0327(13) Uani d . 1 . . C
H29C 0.0683 0.9502 0.4569 0.039 Uiso calc R 1 . . H
C30C 0.0631(3) 0.9065(2) 0.39343(17) 0.0279(12) Uani d . 1 . . C
C31C 0.1054(3) 1.0672(2) 0.46442(16) 0.0275(12) Uani d . 1 . . C
C32C 0.0840(3) 1.1207(2) 0.46206(17) 0.0313(12) Uani d . 1 . . C
H32C 0.0602 1.1241 0.4353 0.038 Uiso calc R 1 . . H
C33C 0.0967(3) 1.1689(2) 0.49805(18) 0.0404(14) Uani d . 1 . . C
H33C 0.0805 1.2049 0.4961 0.048 Uiso calc R 1 . . H
C34C 0.1325(3) 1.1651(2) 0.53655(18) 0.0445(14) Uani d . 1 . . C
H34C 0.1417 1.1985 0.5612 0.053 Uiso calc R 1 . . H
C35C 0.1553(4) 1.1124(2) 0.53941(18) 0.0519(17) Uani d . 1 . . C
H35C 0.1806 1.1097 0.5660 0.062 Uiso calc R 1 . . H
C36C 0.1413(3) 1.0637(2) 0.50376(17) 0.0424(15) Uani d . 1 . . C
H36C 0.1564 1.0275 0.5061 0.051 Uiso calc R 1 . . H
C37C 0.0511(3) 0.8450(2) 0.40270(16) 0.0291(12) Uani d . 1 . . C
C38C 0.0817(3) 0.8371(2) 0.44179(18) 0.0396(14) Uani d . 1 . . C
H38C 0.1114 0.8706 0.4636 0.048 Uiso calc R 1 . . H
C39C 0.0686(4) 0.7797(3) 0.4488(2) 0.0513(17) Uani d . 1 . . C
H39C 0.0900 0.7742 0.4753 0.062 Uiso calc R 1 . . H
C40C 0.0253(4) 0.7316(3) 0.4178(2) 0.0526(17) Uani d . 1 . . C
H40C 0.0157 0.6928 0.4232 0.063 Uiso calc R 1 . . H
C41C -0.0052(4) 0.7386(2) 0.3782(2) 0.0557(17) Uani d . 1 . . C
H41C -0.0354 0.7051 0.3565 0.067 Uiso calc R 1 . . H
C42C 0.0097(3) 0.7956(2) 0.37113(18) 0.0420(14) Uani d . 1 . . C
H42C -0.0091 0.8007 0.3440 0.050 Uiso calc R 1 . . H
C43C 0.2089(3) 0.89292(19) 0.25909(14) 0.0227(11) Uani d . 1 . . C
C44C 0.2863(3) 0.9254(2) 0.28051(15) 0.0270(12) Uani d . 1 . . C
H44C 0.3352 0.9102 0.2729 0.032 Uiso calc R 1 . . H
C45C 0.2953(3) 0.9793(2) 0.31265(16) 0.0264(12) Uani d . 1 . . C
C46C 0.2037(3) 0.83501(19) 0.22510(15) 0.0225(11) Uani d . 1 . . C
C47C 0.1241(3) 0.7988(2) 0.21136(16) 0.0298(12) Uani d . 1 . . C
H47C 0.0758 0.8122 0.2226 0.036 Uiso calc R 1 . . H
C48C 0.1142(3) 0.7439(2) 0.18157(17) 0.0401(14) Uani d . 1 . . C
H48C 0.0595 0.7195 0.1730 0.048 Uiso calc R 1 . . H
C49C 0.1832(3) 0.7243(2) 0.16434(18) 0.0399(14) Uani d . 1 . . C
H49C 0.1768 0.6867 0.1437 0.048 Uiso calc R 1 . . H
C50C 0.2616(3) 0.7604(2) 0.17762(19) 0.0502(16) Uani d . 1 . . C
H50C 0.3098 0.7474 0.1659 0.060 Uiso calc R 1 . . H
C51C 0.2718(3) 0.8151(2) 0.20757(18) 0.0430(15) Uani d . 1 . . C
H51C 0.3267 0.8392 0.2161 0.052 Uiso calc R 1 . . H
C52C 0.3825(3) 1.0145(2) 0.33054(17) 0.0330(12) Uani d . 1 . . C
C53C 0.4555(3) 0.9969(2) 0.31458(17) 0.0398(14) Uani d . 1 . . C
H53C 0.4515 0.9618 0.2917 0.048 Uiso calc R 1 . . H
C54C 0.5336(4) 1.0315(3) 0.3327(2) 0.0640(19) Uani d . 1 . . C
H54C 0.5832 1.0194 0.3221 0.077 Uiso calc R 1 . . H
C55C 0.5405(4) 1.0814(4) 0.3645(3) 0.107(3) Uani d . 1 . . C
H55C 0.5947 1.1046 0.3759 0.128 Uiso calc R 1 . . H
C56C 0.4700(4) 1.0994(4) 0.3810(3) 0.129(4) Uani d . 1 . . C
H56C 0.4753 1.1348 0.4039 0.154 Uiso calc R 1 . . H
C57C 0.3903(4) 1.0651(3) 0.3637(2) 0.077(2) Uani d . 1 . . C
H57C 0.3412 1.0770 0.3752 0.092 Uiso calc R 1 . . H
Eu1D 0.881803(13) 0.375269(10) 0.102572(8) 0.02022(6) Uani d . 1 . . Eu
N1D 0.8563(2) 0.40877(16) 0.03042(12) 0.0230(9) Uani d . 1 . . N
O1D 0.77125(17) 0.42592(13) 0.11299(10) 0.0252(8) Uani d . 1 . . O
C1D 0.8133(3) 0.3713(2) -0.00452(15) 0.0277(12) Uani d . 1 . . C
H1DA 0.7934 0.3308 -0.0036 0.033 Uiso calc R 1 . . H
N2D 0.9458(2) 0.48708(16) 0.10262(12) 0.0239(9) Uani d . 1 . . N
O2D 0.75687(17) 0.30657(13) 0.07187(10) 0.0262(8) Uani d . 1 . . O
C2D 0.7953(3) 0.3874(2) -0.04271(15) 0.0290(12) Uani d . 1 . . C
H2DA 0.7638 0.3586 -0.0670 0.035 Uiso calc R 1 . . H
O3D 0.90495(18) 0.42719(13) 0.17743(10) 0.0251(8) Uani d . 1 . . O
C3D 0.8242(3) 0.4459(2) -0.04447(16) 0.0345(13) Uani d . 1 . . C
H3DA 0.8128 0.4580 -0.0701 0.041 Uiso calc R 1 . . H
O4D 0.87489(19) 0.30425(13) 0.14427(10) 0.0270(8) Uani d . 1 . . O
C4D 0.8704(3) 0.4875(2) -0.00835(16) 0.0304(12) Uani d . 1 . . C
O5D 0.92685(18) 0.30968(13) 0.04369(10) 0.0259(8) Uani d . 1 . . O
C5D 0.9024(3) 0.5489(2) -0.00768(18) 0.0380(14) Uani d . 1 . . C
H5DA 0.8924 0.5628 -0.0327 0.046 Uiso calc R 1 . . H
O6D 1.03012(18) 0.38948(13) 0.11197(10) 0.0279(8) Uani d . 1 . . O
C6D 0.9466(3) 0.5878(2) 0.02784(18) 0.0374(14) Uani d . 1 . . C
H6DA 0.9678 0.6283 0.0273 0.045 Uiso calc R 1 . . H
C7D 0.9621(3) 0.5687(2) 0.06643(17) 0.0310(12) Uani d . 1 . . C
C8D 1.0083(3) 0.6074(2) 0.10393(17) 0.0357(13) Uani d . 1 . . C
H8DA 1.0297 0.6484 0.1048 0.043 Uiso calc R 1 . . H
C9D 1.0227(3) 0.5858(2) 0.13946(17) 0.0331(12) Uani d . 1 . . C
H9DA 1.0537 0.6115 0.1651 0.040 Uiso calc R 1 . . H
C10D 0.9908(3) 0.5251(2) 0.13699(16) 0.0273(11) Uani d . 1 . . C
H10D 1.0020 0.5103 0.1614 0.033 Uiso calc R 1 . . H
C11D 0.9322(3) 0.5083(2) 0.06689(15) 0.0225(11) Uani d . 1 . . C
C12D 0.8850(3) 0.4667(2) 0.02909(16) 0.0262(11) Uani d . 1 . . C
C13D 0.6962(3) 0.4169(2) 0.09630(15) 0.0234(11) Uani d . 1 . . C
C14D 0.6534(3) 0.3636(2) 0.06815(15) 0.0247(11) Uani d . 1 . . C
H14D 0.5996 0.3628 0.0554 0.030 Uiso calc R 1 . . H
C15D 0.6845(3) 0.3108(2) 0.05739(15) 0.0249(11) Uani d . 1 . . C
C16D 0.6555(3) 0.4700(2) 0.10732(15) 0.0257(11) Uani d . 1 . . C
C17D 0.7057(3) 0.5268(2) 0.12296(15) 0.0284(12) Uani d . 1 . . C
H17D 0.7649 0.5312 0.1271 0.034 Uiso calc R 1 . . H
C18D 0.6711(3) 0.5773(2) 0.13265(15) 0.0333(13) Uani d . 1 . . C
H18D 0.7067 0.6158 0.1432 0.040 Uiso calc R 1 . . H
C19D 0.5854(3) 0.5716(2) 0.12706(16) 0.0348(13) Uani d . 1 . . C
H19D 0.5616 0.6062 0.1332 0.042 Uiso calc R 1 . . H
C20D 0.5347(3) 0.5151(2) 0.11244(17) 0.0369(13) Uani d . 1 . . C
H20D 0.4754 0.5108 0.1090 0.044 Uiso calc R 1 . . H
C21D 0.5688(3) 0.4649(2) 0.10284(15) 0.0305(12) Uani d . 1 . . C
H21D 0.5329 0.4264 0.0931 0.037 Uiso calc R 1 . . H
C22D 0.6344(3) 0.2560(2) 0.02562(15) 0.0250(11) Uani d . 1 . . C
C23D 0.5471(3) 0.2440(2) 0.01873(16) 0.0274(11) Uani d . 1 . . C
H23D 0.5166 0.2710 0.0352 0.033 Uiso calc R 1 . . H
C24D 0.5042(3) 0.1937(2) -0.01152(17) 0.0368(13) Uani d . 1 . . C
H24D 0.4445 0.1855 -0.0150 0.044 Uiso calc R 1 . . H
C25D 0.5484(3) 0.1548(2) -0.03701(18) 0.0428(14) Uani d . 1 . . C
H25D 0.5194 0.1212 -0.0589 0.051 Uiso calc R 1 . . H
C26D 0.6342(4) 0.1658(2) -0.03004(17) 0.0436(14) Uani d . 1 . . C
H26D 0.6642 0.1387 -0.0468 0.052 Uiso calc R 1 . . H
C27D 0.6778(3) 0.2151(2) 0.00078(16) 0.0355(13) Uani d . 1 . . C
H27D 0.7372 0.2216 0.0053 0.043 Uiso calc R 1 . . H
C28D 0.9178(2) 0.41447(19) 0.21343(15) 0.0203(10) Uani d . 1 . . C
C29D 0.9206(3) 0.3566(2) 0.21759(15) 0.0249(11) Uani d . 1 . . C
H29D 0.9386 0.3522 0.2451 0.030 Uiso calc R 1 . . H
C30D 0.8983(3) 0.30554(19) 0.18333(15) 0.0213(10) Uani d . 1 . . C
C31D 0.9244(3) 0.46419(19) 0.25426(14) 0.0206(10) Uani d . 1 . . C
C32D 0.8855(3) 0.51173(19) 0.25262(16) 0.0251(11) Uani d . 1 . . C
H32D 0.8590 0.5132 0.2259 0.030 Uiso calc R 1 . . H
C33D 0.8857(3) 0.5564(2) 0.28979(16) 0.0307(12) Uani d . 1 . . C
H33D 0.8572 0.5877 0.2887 0.037 Uiso calc R 1 . . H
C34D 0.9262(3) 0.5566(2) 0.32819(16) 0.0343(12) Uani d . 1 . . C
H34D 0.9264 0.5881 0.3534 0.041 Uiso calc R 1 . . H
C35D 0.9671(3) 0.5106(2) 0.33023(16) 0.0355(13) Uani d . 1 . . C
H35D 0.9958 0.5106 0.3567 0.043 Uiso calc R 1 . . H
C36D 0.9653(3) 0.4650(2) 0.29323(15) 0.0277(12) Uani d . 1 . . C
H36D 0.9929 0.4334 0.2946 0.033 Uiso calc R 1 . . H
C37D 0.8946(3) 0.2453(2) 0.19293(14) 0.0240(11) Uani d . 1 . . C
C38D 0.9542(3) 0.2363(2) 0.22199(14) 0.0312(12) Uani d . 1 . . C
H38D 1.0005 0.2679 0.2350 0.037 Uiso calc R 1 . . H
C39D 0.9448(3) 0.1810(2) 0.23162(16) 0.0383(14) Uani d . 1 . . C
H39D 0.9855 0.1747 0.2511 0.046 Uiso calc R 1 . . H
C40D 0.8787(4) 0.1357(2) 0.21383(18) 0.0497(16) Uani d . 1 . . C
H40D 0.8726 0.0986 0.2216 0.060 Uiso calc R 1 . . H
C41D 0.8193(3) 0.1430(2) 0.18417(18) 0.0455(15) Uani d . 1 . . C
H41D 0.7735 0.1110 0.1712 0.055 Uiso calc R 1 . . H
C42D 0.8288(3) 0.1984(2) 0.17400(16) 0.0353(13) Uani d . 1 . . C
H42D 0.7892 0.2039 0.1536 0.042 Uiso calc R 1 . . H
C43D 0.9959(3) 0.2980(2) 0.02983(15) 0.0230(11) Uani d . 1 . . C
C44D 1.0754(3) 0.32613(19) 0.05106(14) 0.0221(11) Uani d . 1 . . C
H44D 1.1234 0.3147 0.0380 0.027 Uiso calc R 1 . . H
C45D 1.0882(3) 0.3701(2) 0.09038(15) 0.0227(11) Uani d . 1 . . C
C46D 0.9892(3) 0.25290(19) -0.01317(14) 0.0227(11) Uani d . 1 . . C
C47D 0.9177(3) 0.2422(2) -0.04176(15) 0.0310(12) Uani d . 1 . . C
H47D 0.8737 0.2624 -0.0328 0.037 Uiso calc R 1 . . H
C48D 0.9090(3) 0.2032(2) -0.08240(17) 0.0393(14) Uani d . 1 . . C
H48D 0.8599 0.1970 -0.1012 0.047 Uiso calc R 1 . . H
C49D 0.9728(3) 0.1730(2) -0.09565(17) 0.0413(14) Uani d . 1 . . C
H49D 0.9681 0.1465 -0.1238 0.050 Uiso calc R 1 . . H
C50D 1.0432(3) 0.1819(2) -0.06751(17) 0.0387(14) Uani d . 1 . . C
H50D 1.0861 0.1605 -0.0762 0.046 Uiso calc R 1 . . H
C51D 1.0516(3) 0.2215(2) -0.02697(16) 0.0305(12) Uani d . 1 . . C
H51D 1.1008 0.2275 -0.0082 0.037 Uiso calc R 1 . . H
C52D 1.1764(3) 0.3990(2) 0.10948(14) 0.0231(11) Uani d . 1 . . C
C53D 1.2427(3) 0.3691(2) 0.10180(14) 0.0225(10) Uani d . 1 . . C
H53D 1.2331 0.3309 0.0817 0.027 Uiso calc R 1 . . H
C54D 1.3217(3) 0.3938(2) 0.12284(16) 0.0308(12) Uani d . 1 . . C
H54D 1.3655 0.3722 0.1178 0.037 Uiso calc R 1 . . H
C55D 1.3369(3) 0.4501(2) 0.15119(17) 0.0380(13) Uani d . 1 . . C
H55D 1.3910 0.4669 0.1660 0.046 Uiso calc R 1 . . H
C56D 1.2737(3) 0.4820(2) 0.15821(17) 0.0359(13) Uani d . 1 . . C
H56D 1.2852 0.5215 0.1766 0.043 Uiso calc R 1 . . H
C57D 1.1931(3) 0.4562(2) 0.13831(16) 0.0317(12) Uani d . 1 . . C
H57D 1.1492 0.4775 0.1443 0.038 Uiso calc R 1 . . H
Eu1E 0.286909(14) 0.575887(11) 0.533437(8) 0.02480(6) Uani d . 1 . . Eu
N1E 0.2412(2) 0.58925(17) 0.45699(13) 0.0291(10) Uani d . 1 . . N
O1E 0.16674(18) 0.59698(13) 0.56892(10) 0.0274(8) Uani d . 1 . . O
C1E 0.2175(3) 0.5430(2) 0.42302(16) 0.0335(12) Uani d . 1 . . C
H1EA 0.2136 0.5040 0.4274 0.040 Uiso calc R 1 . . H
N2E 0.2790(2) 0.68469(17) 0.52705(13) 0.0285(10) Uani d . 1 . . N
O2E 0.17161(19) 0.49528(14) 0.50503(10) 0.0309(8) Uani d . 1 . . O
C2E 0.1975(3) 0.5478(2) 0.38072(16) 0.0402(14) Uani d . 1 . . C
H2EA 0.1779 0.5131 0.3576 0.048 Uiso calc R 1 . . H
O3E 0.33862(19) 0.63243(14) 0.60377(11) 0.0315(8) Uani d . 1 . . O
C3E 0.2071(3) 0.6035(3) 0.37386(18) 0.0452(15) Uani d . 1 . . C
H3EA 0.1958 0.6080 0.3454 0.054 Uiso calc R 1 . . H
O4E 0.2982(2) 0.50864(14) 0.57594(11) 0.0330(8) Uani d . 1 . . O
C4E 0.2336(3) 0.6542(3) 0.40835(17) 0.0394(14) Uani d . 1 . . C
O5E 0.3486(2) 0.50988(13) 0.48374(11) 0.0328(8) Uani d . 1 . . O
C5E 0.2481(4) 0.7143(3) 0.4034(2) 0.0574(18) Uani d . 1 . . C
H5EA 0.2419 0.7208 0.3751 0.069 Uiso calc R 1 . . H
O6E 0.42175(19) 0.62523(14) 0.52243(11) 0.0362(9) Uani d . 1 . . O
C6E 0.2701(4) 0.7612(3) 0.4376(2) 0.0540(17) Uani d . 1 . . C
H6EA 0.2802 0.8005 0.4330 0.065 Uiso calc R 1 . . H
C7E 0.2790(3) 0.7545(2) 0.48103(19) 0.0410(14) Uani d . 1 . . C
C8E 0.2935(4) 0.8012(3) 0.5183(2) 0.0540(17) Uani d . 1 . . C
H8EA 0.2996 0.8412 0.5158 0.065 Uiso calc R 1 . . H
C9E 0.2989(4) 0.7905(2) 0.5586(2) 0.0544(17) Uani d . 1 . . C
H9EA 0.3069 0.8224 0.5842 0.065 Uiso calc R 1 . . H
C10E 0.2925(3) 0.7313(2) 0.56114(17) 0.0406(14) Uani d . 1 . . C
H10E 0.2981 0.7241 0.5892 0.049 Uiso calc R 1 . . H
C11E 0.2705(3) 0.6951(2) 0.48693(16) 0.0309(12) Uani d . 1 . . C
C12E 0.2491(3) 0.6450(2) 0.45013(16) 0.0311(12) Uani d . 1 . . C
C13E 0.0969(3) 0.5665(2) 0.57503(15) 0.0255(11) Uani d . 1 . . C
C14E 0.0653(3) 0.5057(2) 0.55414(14) 0.0259(11) Uani d . 1 . . C
H14E 0.0148 0.4857 0.5633 0.031 Uiso calc R 1 . . H
C15E 0.1043(3) 0.4732(2) 0.52066(15) 0.0244(11) Uani d . 1 . . C
C16E 0.0459(3) 0.5990(2) 0.60772(15) 0.0237(11) Uani d . 1 . . C
C17E 0.0880(3) 0.6468(2) 0.64098(15) 0.0298(12) Uani d . 1 . . C
H17E 0.1476 0.6578 0.6427 0.036 Uiso calc R 1 . . H
C18E 0.0437(3) 0.6787(2) 0.67174(16) 0.0357(13) Uani d . 1 . . C
H18E 0.0730 0.7108 0.6947 0.043 Uiso calc R 1 . . H
C19E -0.0437(3) 0.6631(2) 0.66857(16) 0.0345(13) Uani d . 1 . . C
H19E -0.0745 0.6848 0.6893 0.041 Uiso calc R 1 . . H
C20E -0.0859(3) 0.6160(2) 0.63524(16) 0.0344(13) Uani d . 1 . . C
H20E -0.1456 0.6055 0.6330 0.041 Uiso calc R 1 . . H
C21E -0.0413(3) 0.5840(2) 0.60510(15) 0.0296(12) Uani d . 1 . . C
H21E -0.0707 0.5515 0.5824 0.036 Uiso calc R 1 . . H
C22E 0.0681(3) 0.4080(2) 0.50107(14) 0.0243(11) Uani d . 1 . . C
C23E -0.0171(3) 0.3829(2) 0.49832(15) 0.0286(12) Uani d . 1 . . C
H23E -0.0550 0.4067 0.5112 0.034 Uiso calc R 1 . . H
C24E -0.0475(3) 0.3231(2) 0.47680(16) 0.0339(13) Uani d . 1 . . C
H24E -0.1062 0.3065 0.4747 0.041 Uiso calc R 1 . . H
C25E 0.0067(3) 0.2873(2) 0.45846(16) 0.0336(13) Uani d . 1 . . C
H25E -0.0143 0.2463 0.4440 0.040 Uiso calc R 1 . . H
C26E 0.0926(3) 0.3123(2) 0.46150(16) 0.0349(13) Uani d . 1 . . C
H26E 0.1306 0.2883 0.4492 0.042 Uiso calc R 1 . . H
C27E 0.1224(3) 0.3716(2) 0.48223(16) 0.0308(12) Uani d . 1 . . C
H27E 0.1810 0.3882 0.4838 0.037 Uiso calc R 1 . . H
C28E 0.3273(3) 0.6229(2) 0.64115(16) 0.0284(12) Uani d . 1 . . C
C29E 0.3083(3) 0.5653(2) 0.64913(16) 0.0311(12) Uani d . 1 . . C
H29E 0.3015 0.5625 0.6783 0.037 Uiso calc R 1 . . H
C30E 0.2991(3) 0.5120(2) 0.61633(17) 0.0312(12) Uani d . 1 . . C
C31E 0.3364(3) 0.6770(2) 0.67833(17) 0.0349(13) Uani d . 1 . . C
C32E 0.3882(3) 0.7308(2) 0.67442(18) 0.0386(14) Uani d . 1 . . C
H32E 0.4182 0.7318 0.6492 0.046 Uiso calc R 1 . . H
C33E 0.3950(3) 0.7825(2) 0.7077(2) 0.0516(18) Uani d . 1 . . C
H33E 0.4292 0.8191 0.7051 0.062 Uiso calc R 1 . . H
C34E 0.3522(4) 0.7809(3) 0.7447(2) 0.059(2) Uani d . 1 . . C
H34E 0.3581 0.8161 0.7677 0.071 Uiso calc R 1 . . H
C35E 0.3007(4) 0.7280(3) 0.7481(2) 0.064(2) Uani d . 1 . . C
H35E 0.2699 0.7271 0.7731 0.077 Uiso calc R 1 . . H
C36E 0.2941(4) 0.6765(2) 0.71538(18) 0.0464(15) Uani d . 1 . . C
H36E 0.2599 0.6401 0.7184 0.056 Uiso calc R 1 . . H
C37E 0.2908(3) 0.4540(2) 0.62956(16) 0.0292(12) Uani d . 1 . . C
C38E 0.3341(3) 0.4486(2) 0.66610(17) 0.0362(13) Uani d . 1 . . C
H38E 0.3706 0.4827 0.6844 0.043 Uiso calc R 1 . . H
C39E 0.3241(3) 0.3929(3) 0.67592(19) 0.0473(16) Uani d . 1 . . C
H39E 0.3545 0.3893 0.7008 0.057 Uiso calc R 1 . . H
C40E 0.2710(4) 0.3435(3) 0.6501(2) 0.0582(18) Uani d . 1 . . C
H40E 0.2632 0.3060 0.6576 0.070 Uiso calc R 1 . . H
C41E 0.2285(4) 0.3482(2) 0.61297(19) 0.0528(16) Uani d . 1 . . C
H41E 0.1920 0.3138 0.5948 0.063 Uiso calc R 1 . . H
C42E 0.2392(3) 0.4030(2) 0.60232(17) 0.0400(14) Uani d . 1 . . C
H42E 0.2114 0.4058 0.5764 0.048 Uiso calc R 1 . . H
C43E 0.4155(3) 0.5100(2) 0.46336(16) 0.0286(12) Uani d . 1 . . C
C44E 0.4856(3) 0.5582(2) 0.47358(16) 0.0306(12) Uani d . 1 . . C
H44E 0.5358 0.5530 0.4599 0.037 Uiso calc R 1 . . H
C45E 0.4859(3) 0.6132(2) 0.50259(16) 0.0282(12) Uani d . 1 . . C
C46E 0.4140(3) 0.4558(2) 0.42720(16) 0.0294(12) Uani d . 1 . . C
C47E 0.3448(4) 0.4093(2) 0.42167(19) 0.0536(16) Uani d . 1 . . C
H47E 0.3022 0.4124 0.4415 0.064 Uiso calc R 1 . . H
C48E 0.3360(5) 0.3587(3) 0.3883(2) 0.071(2) Uani d . 1 . . C
H48E 0.2873 0.3274 0.3848 0.085 Uiso calc R 1 . . H
C49E 0.3982(4) 0.3533(3) 0.3598(2) 0.0568(18) Uani d . 1 . . C
H49E 0.3932 0.3179 0.3370 0.068 Uiso calc R 1 . . H
C50E 0.4673(4) 0.3993(3) 0.3646(2) 0.069(2) Uani d . 1 . . C
H50E 0.5100 0.3961 0.3448 0.083 Uiso calc R 1 . . H
C51E 0.4748(3) 0.4500(3) 0.39814(19) 0.0529(17) Uani d . 1 . . C
H51E 0.5229 0.4816 0.4012 0.063 Uiso calc R 1 . . H
C52E 0.5608(3) 0.6642(2) 0.51030(16) 0.0286(12) Uani d . 1 . . C
C53E 0.5573(3) 0.7165(2) 0.54136(18) 0.0447(15) Uani d . 1 . . C
H53E 0.5096 0.7181 0.5579 0.054 Uiso calc R 1 . . H
C54E 0.6226(3) 0.7660(3) 0.5483(2) 0.0577(18) Uani d . 1 . . C
H54E 0.6190 0.8016 0.5692 0.069 Uiso calc R 1 . . H
C55E 0.6928(3) 0.7644(3) 0.5254(2) 0.0555(17) Uani d . 1 . . C
H55E 0.7377 0.7985 0.5306 0.067 Uiso calc R 1 . . H
C56E 0.6975(3) 0.7134(3) 0.49520(19) 0.0536(17) Uani d . 1 . . C
H56E 0.7457 0.7122 0.4790 0.064 Uiso calc R 1 . . H
C57E 0.6324(3) 0.6630(2) 0.48781(17) 0.0417(14) Uani d . 1 . . C
H57F 0.6371 0.6274 0.4671 0.050 Uiso calc R 1 . . H

loop_
_atom_site_aniso_label
_atom_site_aniso_U_11
_atom_site_aniso_U_22
_atom_site_aniso_U_33
_atom_site_aniso_U_12
_atom_site_aniso_U_13
_atom_site_aniso_U_23
Eu1A 0.02077(13) 0.02161(13) 0.02282(14) 0.00578(10) -0.00228(10) 0.00342(11)
N1A 0.024(2) 0.028(2) 0.028(2) 0.0054(18) 0.0023(19) 0.012(2)
O1A 0.0238(18) 0.030(2) 0.037(2) 0.0064(15) -0.0013(16) -0.0070(17)
C1A 0.027(3) 0.028(3) 0.031(3) 0.006(2) -0.004(2) 0.004(3)
N2A 0.041(3) 0.023(2) 0.042(3) 0.0025(19) -0.012(2) 0.007(2)
O2A 0.0208(17) 0.0261(19) 0.029(2) 0.0064(14) -0.0038(15) 0.0002(16)
C2A 0.039(3) 0.048(4) 0.031(3) 0.014(3) -0.005(3) 0.003(3)
O3A 0.0239(18) 0.0254(19) 0.032(2) 0.0063(14) -0.0045(15) 0.0044(16)
C3A 0.053(4) 0.070(5) 0.028(3) 0.021(3) -0.002(3) 0.023(3)
O4A 0.0215(18) 0.0279(19) 0.030(2) 0.0068(14) -0.0014(15) 0.0025(16)
C4A 0.036(3) 0.048(4) 0.039(4) 0.010(3) 0.006(3) 0.025(3)
O5A 0.0314(19) 0.0253(19) 0.0249(19) 0.0095(15) -0.0012(15) 0.0031(16)
C5A 0.058(4) 0.063(5) 0.055(4) 0.019(3) 0.011(3) 0.037(4)
O6A 0.036(2) 0.028(2) 0.026(2) 0.0079(15) -0.0018(16) 0.0057(16)
C6A 0.041(4) 0.053(4) 0.080(5) 0.011(3) 0.010(4) 0.046(4)
C7A 0.035(3) 0.031(3) 0.056(4) 0.002(2) 0.000(3) 0.015(3)
C8A 0.090(5) 0.028(4) 0.084(6) 0.000(3) -0.022(4) 0.022(4)
C9A 0.136(7) 0.025(4) 0.069(5) -0.009(4) -0.035(5) 0.003(4)
C10A 0.099(5) 0.034(4) 0.046(4) -0.004(3) -0.032(4) 0.006(3)
C11A 0.027(3) 0.030(3) 0.043(3) 0.010(2) 0.000(3) 0.017(3)
C12A 0.017(2) 0.036(3) 0.032(3) 0.008(2) 0.003(2) 0.017(3)
C13A 0.025(3) 0.024(3) 0.025(3) 0.005(2) 0.003(2) 0.013(2)
C14A 0.020(2) 0.023(3) 0.025(3) 0.004(2) 0.001(2) 0.005(2)
C15A 0.035(3) 0.018(3) 0.023(3) 0.005(2) 0.001(2) 0.011(2)
C16A 0.021(2) 0.025(3) 0.024(3) -0.001(2) 0.001(2) 0.009(2)
C17A 0.032(3) 0.034(3) 0.045(4) 0.003(2) -0.001(3) -0.005(3)
C18A 0.042(4) 0.046(4) 0.055(4) -0.001(3) 0.000(3) -0.021(3)
C19A 0.028(3) 0.067(5) 0.060(4) 0.003(3) -0.017(3) -0.008(4)
C20A 0.029(3) 0.044(4) 0.041(4) 0.006(3) -0.001(3) 0.004(3)
C21A 0.025(3) 0.030(3) 0.031(3) 0.003(2) 0.001(2) 0.010(2)
C22A 0.027(3) 0.022(3) 0.023(3) 0.000(2) 0.004(2) 0.006(2)
C23A 0.030(3) 0.031(3) 0.033(3) 0.007(2) 0.010(2) 0.004(3)
C24A 0.047(4) 0.035(3) 0.045(4) 0.013(3) 0.014(3) -0.010(3)
C25A 0.056(4) 0.036(4) 0.036(4) -0.001(3) 0.014(3) -0.012(3)
C26A 0.053(4) 0.043(4) 0.027(3) 0.008(3) -0.007(3) -0.003(3)
C27A 0.038(3) 0.031(3) 0.030(3) 0.006(2) 0.005(3) 0.006(3)
C28A 0.024(3) 0.026(3) 0.022(3) 0.001(2) 0.001(2) 0.010(2)
C29A 0.023(3) 0.030(3) 0.027(3) 0.005(2) -0.001(2) 0.008(2)
C30A 0.025(3) 0.029(3) 0.022(3) 0.010(2) 0.005(2) 0.012(2)
C31A 0.025(3) 0.031(3) 0.024(3) -0.002(2) -0.001(2) 0.014(2)
C32A 0.029(3) 0.038(3) 0.043(4) 0.006(2) 0.002(3) 0.011(3)
C33A 0.034(3) 0.035(3) 0.048(4) 0.007(3) 0.002(3) -0.002(3)
C34A 0.047(4) 0.039(3) 0.024(3) -0.007(3) -0.003(3) -0.001(3)
C35A 0.028(3) 0.047(4) 0.028(3) -0.008(3) -0.001(2) 0.003(3)
C36A 0.027(3) 0.038(3) 0.025(3) 0.002(2) 0.001(2) 0.007(3)
C37A 0.029(3) 0.030(3) 0.024(3) 0.010(2) 0.000(2) 0.008(2)
C38A 0.021(3) 0.044(4) 0.058(4) 0.011(2) 0.001(3) 0.009(3)
C39A 0.035(3) 0.049(4) 0.068(5) 0.015(3) 0.002(3) 0.014(4)
C40A 0.045(4) 0.039(4) 0.064(4) 0.027(3) 0.011(3) 0.016(3)
C41A 0.053(4) 0.026(3) 0.067(4) 0.013(3) 0.002(3) 0.003(3)
C42A 0.035(3) 0.035(3) 0.059(4) 0.014(3) 0.002(3) 0.007(3)
C43A 0.019(2) 0.038(3) 0.021(3) 0.010(2) 0.001(2) 0.007(2)
C44A 0.029(3) 0.029(3) 0.021(3) 0.010(2) -0.006(2) 0.002(2)
C45A 0.019(3) 0.031(3) 0.032(3) 0.008(2) 0.005(2) 0.007(3)
C46A 0.037(3) 0.028(3) 0.027(3) 0.019(2) -0.005(2) 0.001(2)
C47A 0.032(3) 0.032(3) 0.035(3) 0.011(2) -0.008(3) -0.005(3)
C48A 0.042(4) 0.039(4) 0.067(5) 0.010(3) -0.013(3) 0.001(3)
C49A 0.084(5) 0.042(4) 0.044(4) 0.036(4) -0.023(4) -0.012(3)
C50A 0.121(6) 0.051(5) 0.026(4) 0.034(4) -0.007(4) 0.000(3)
C51A 0.085(5) 0.039(4) 0.026(3) 0.023(3) 0.009(3) 0.009(3)
C52A 0.031(3) 0.023(3) 0.026(3) 0.006(2) 0.006(2) 0.005(2)
C53A 0.041(3) 0.032(3) 0.032(3) 0.010(2) 0.005(3) 0.010(3)
C54A 0.050(4) 0.041(4) 0.032(3) 0.018(3) 0.007(3) 0.012(3)
C55A 0.064(4) 0.033(3) 0.045(4) 0.011(3) 0.015(3) 0.020(3)
C56A 0.051(4) 0.033(3) 0.041(4) 0.001(3) 0.004(3) 0.005(3)
C57A 0.038(3) 0.026(3) 0.031(3) 0.003(2) 0.000(3) 0.006(3)
Eu1B 0.01891(12) 0.02301(14) 0.02360(14) 0.00212(10) 0.00155(10) 0.00351(11)
N1B 0.038(3) 0.047(3) 0.030(3) 0.018(2) 0.006(2) 0.010(2)
O1B 0.0232(18) 0.0279(19) 0.030(2) 0.0027(14) 0.0017(15) 0.0005(16)
C1B 0.068(4) 0.058(4) 0.035(4) 0.033(3) -0.005(3) 0.006(3)
N2B 0.022(2) 0.030(2) 0.032(3) 0.0061(18) 0.0018(19) 0.008(2)
O2B 0.0184(17) 0.0283(19) 0.033(2) 0.0038(14) 0.0063(15) 0.0053(16)
C2B 0.117(6) 0.089(6) 0.025(4) 0.066(5) 0.010(4) 0.013(4)
O3B 0.0218(18) 0.030(2) 0.049(2) 0.0057(15) -0.0009(17) -0.0021(18)
C3B 0.112(6) 0.093(6) 0.043(4) 0.064(5) 0.019(4) 0.041(5)
O4B 0.0189(17) 0.0270(19) 0.035(2) 0.0024(14) 0.0034(15) 0.0021(16)
C4B 0.061(4) 0.067(5) 0.044(4) 0.036(4) 0.012(3) 0.030(4)
O5B 0.0313(19) 0.0234(19) 0.0237(19) 0.0015(14) 0.0004(15) 0.0037(16)
C5B 0.079(5) 0.085(6) 0.066(5) 0.047(4) 0.042(4) 0.061(5)
O6B 0.043(2) 0.024(2) 0.027(2) 0.0040(15) 0.0026(17) 0.0073(17)
C6B 0.057(4) 0.065(5) 0.094(6) 0.033(4) 0.036(4) 0.059(5)
C7B 0.029(3) 0.041(4) 0.066(4) 0.011(3) 0.012(3) 0.030(3)
C8B 0.036(3) 0.030(4) 0.095(6) 0.001(3) 0.004(4) 0.026(4)
C9B 0.050(4) 0.026(3) 0.054(4) 0.005(3) -0.001(3) 0.008(3)
C10B 0.035(3) 0.026(3) 0.034(3) 0.006(2) 0.000(3) 0.008(3)
C11B 0.022(3) 0.036(3) 0.043(4) 0.011(2) 0.005(2) 0.020(3)
C12B 0.031(3) 0.047(4) 0.034(3) 0.018(3) 0.009(3) 0.021(3)
C13B 0.019(2) 0.026(3) 0.027(3) 0.003(2) -0.001(2) 0.012(2)
C14B 0.027(3) 0.028(3) 0.029(3) 0.005(2) 0.003(2) 0.007(2)
C15B 0.026(3) 0.030(3) 0.024(3) 0.012(2) 0.004(2) 0.009(2)
C16B 0.020(2) 0.027(3) 0.024(3) -0.001(2) 0.001(2) 0.011(2)
C17B 0.023(3) 0.042(3) 0.039(3) 0.002(2) 0.010(2) -0.001(3)
C18B 0.036(3) 0.027(3) 0.043(4) -0.001(2) 0.010(3) -0.005(3)
C19B 0.028(3) 0.040(3) 0.032(3) -0.011(2) 0.000(2) 0.012(3)
C20B 0.022(3) 0.033(3) 0.048(4) 0.001(2) 0.000(3) 0.013(3)
C21B 0.024(3) 0.031(3) 0.043(3) 0.005(2) 0.002(2) 0.015(3)
C22B 0.030(3) 0.033(3) 0.028(3) 0.013(2) 0.005(2) 0.012(2)
C23B 0.031(3) 0.036(3) 0.042(4) 0.009(2) 0.001(3) -0.001(3)
C24B 0.042(4) 0.061(4) 0.051(4) 0.023(3) 0.018(3) -0.008(3)
C25B 0.064(5) 0.072(5) 0.045(4) 0.022(4) 0.002(4) -0.023(4)
C26B 0.040(4) 0.070(5) 0.046(4) 0.012(3) -0.003(3) -0.016(3)
C27B 0.024(3) 0.047(4) 0.046(4) 0.009(3) -0.001(3) -0.005(3)
C28B 0.021(3) 0.028(3) 0.026(3) 0.003(2) 0.001(2) 0.004(2)
C29B 0.015(2) 0.031(3) 0.036(3) 0.002(2) -0.001(2) 0.005(2)
C30B 0.020(3) 0.027(3) 0.030(3) 0.002(2) 0.005(2) 0.015(2)
C31B 0.029(3) 0.026(3) 0.028(3) 0.004(2) 0.002(2) 0.003(2)
C32B 0.022(3) 0.052(4) 0.072(5) 0.002(3) 0.001(3) -0.021(3)
C33B 0.033(4) 0.057(4) 0.088(5) 0.003(3) 0.007(4) -0.039(4)
C34B 0.041(3) 0.035(3) 0.037(3) -0.003(3) -0.004(3) -0.010(3)
C35B 0.029(3) 0.035(3) 0.048(4) 0.001(2) -0.006(3) 0.010(3)
C36B 0.022(3) 0.023(3) 0.035(3) 0.000(2) 0.003(2) 0.005(2)
C37B 0.022(3) 0.027(3) 0.029(3) 0.006(2) 0.003(2) 0.010(2)
C38B 0.032(3) 0.023(3) 0.038(3) 0.006(2) 0.005(2) 0.010(2)
C39B 0.028(3) 0.042(4) 0.051(4) 0.011(3) 0.007(3) 0.023(3)
C40B 0.051(4) 0.040(4) 0.042(4) 0.027(3) 0.005(3) 0.007(3)
C41B 0.039(3) 0.031(3) 0.037(3) 0.011(2) -0.005(3) 0.001(3)
C42B 0.029(3) 0.029(3) 0.029(3) 0.004(2) -0.004(2) 0.003(2)
C43B 0.013(2) 0.033(3) 0.025(3) 0.006(2) 0.004(2) 0.003(2)
C44B 0.028(3) 0.027(3) 0.021(3) 0.008(2) 0.004(2) 0.009(2)
C45B 0.023(3) 0.023(3) 0.037(3) 0.003(2) 0.006(2) 0.006(3)
C46B 0.025(3) 0.028(3) 0.028(3) 0.014(2) -0.003(2) 0.003(2)
C47B 0.022(3) 0.031(3) 0.036(3) 0.012(2) 0.000(2) 0.010(3)
C48B 0.030(3) 0.021(3) 0.046(4) 0.004(2) -0.015(3) -0.001(3)
C49B 0.051(4) 0.035(3) 0.032(3) 0.020(3) -0.013(3) -0.007(3)
C50B 0.068(4) 0.046(4) 0.026(3) 0.026(3) 0.009(3) 0.005(3)
C51B 0.050(3) 0.029(3) 0.026(3) 0.009(3) 0.003(3) 0.003(3)
C52B 0.030(3) 0.025(3) 0.034(3) 0.010(2) 0.013(2) 0.007(2)
C53B 0.041(3) 0.037(3) 0.048(4) 0.013(3) -0.002(3) 0.010(3)
C54B 0.054(4) 0.038(4) 0.047(4) 0.015(3) 0.000(3) 0.017(3)
C55B 0.078(5) 0.030(4) 0.065(5) 0.006(3) 0.012(4) 0.026(3)
C56B 0.093(5) 0.037(4) 0.052(4) -0.003(3) -0.016(4) 0.015(3)
C57B 0.053(4) 0.032(3) 0.046(4) -0.002(3) -0.007(3) 0.015(3)
Eu1C 0.02178(13) 0.01817(13) 0.02617(15) 0.00309(10) 0.00090(10) 0.00676(11)
N1C 0.028(2) 0.016(2) 0.025(2) 0.0034(17) 0.0047(18) 0.0026(19)
O1C 0.0247(18) 0.0230(18) 0.029(2) 0.0054(14) 0.0006(15) 0.0027(15)
C1C 0.038(3) 0.024(3) 0.030(3) 0.003(2) 0.009(3) 0.006(3)
N2C 0.024(2) 0.025(2) 0.027(2) 0.0034(17) 0.0047(19) 0.006(2)
O2C 0.0208(17) 0.0207(18) 0.030(2) 0.0043(13) 0.0010(15) 0.0049(15)
C2C 0.048(4) 0.042(4) 0.027(3) 0.003(3) -0.002(3) 0.002(3)
O3C 0.039(2) 0.0199(19) 0.030(2) 0.0055(15) 0.0019(16) 0.0076(16)
C3C 0.055(4) 0.047(4) 0.028(3) 0.009(3) 0.004(3) 0.015(3)
O4C 0.043(2) 0.026(2) 0.033(2) 0.0035(16) 0.0013(17) 0.0118(17)
C4C 0.033(3) 0.039(3) 0.032(3) 0.008(2) 0.006(2) 0.019(3)
O5C 0.0216(18) 0.0261(19) 0.041(2) 0.0068(14) -0.0040(16) -0.0007(17)
C5C 0.046(3) 0.040(4) 0.045(4) 0.004(3) 0.006(3) 0.029(3)
O6C 0.0245(18) 0.0248(19) 0.036(2) 0.0040(15) -0.0038(16) 0.0026(16)
C6C 0.057(4) 0.026(3) 0.054(4) 0.004(3) 0.005(3) 0.019(3)
C7C 0.031(3) 0.030(3) 0.042(3) 0.006(2) 0.007(3) 0.021(3)
C8C 0.043(3) 0.021(3) 0.045(4) -0.005(2) 0.001(3) 0.012(3)
C9C 0.052(4) 0.024(3) 0.040(4) -0.009(2) -0.006(3) 0.001(3)
C10C 0.038(3) 0.027(3) 0.039(3) -0.001(2) -0.002(3) 0.013(3)
C11C 0.017(2) 0.025(3) 0.029(3) 0.006(2) 0.004(2) 0.012(2)
C12C 0.017(2) 0.028(3) 0.032(3) 0.007(2) 0.003(2) 0.014(2)
C13C 0.027(3) 0.021(3) 0.025(3) 0.006(2) 0.009(2) 0.009(2)
C14C 0.028(3) 0.024(3) 0.030(3) 0.008(2) 0.002(2) 0.007(2)
C15C 0.022(3) 0.025(3) 0.027(3) 0.000(2) 0.007(2) 0.013(2)
C16C 0.031(3) 0.020(3) 0.025(3) 0.007(2) 0.002(2) 0.007(2)
C17C 0.032(3) 0.028(3) 0.038(3) 0.006(2) -0.004(3) 0.010(3)
C18C 0.054(4) 0.025(3) 0.039(3) 0.003(3) -0.011(3) 0.004(3)
C19C 0.051(4) 0.027(3) 0.042(4) 0.017(3) 0.004(3) 0.005(3)
C20C 0.030(3) 0.047(4) 0.054(4) 0.018(3) 0.007(3) 0.006(3)
C21C 0.030(3) 0.025(3) 0.040(3) 0.006(2) 0.004(2) 0.002(3)
C22C 0.020(2) 0.022(3) 0.028(3) -0.003(2) -0.002(2) 0.009(2)
C23C 0.032(3) 0.023(3) 0.032(3) 0.009(2) 0.006(2) 0.009(2)
C24C 0.026(3) 0.035(3) 0.039(3) 0.001(2) -0.003(3) 0.006(3)
C25C 0.034(3) 0.028(3) 0.035(3) -0.008(2) -0.005(3) 0.003(3)
C26C 0.041(3) 0.026(3) 0.034(3) 0.007(2) 0.012(3) 0.000(3)
C27C 0.023(3) 0.029(3) 0.034(3) 0.004(2) 0.006(2) 0.007(3)
C28C 0.018(3) 0.034(3) 0.029(3) 0.009(2) 0.003(2) 0.011(3)
C29C 0.034(3) 0.036(3) 0.034(3) 0.011(2) 0.006(2) 0.017(3)
C30C 0.021(3) 0.029(3) 0.038(3) 0.008(2) 0.004(2) 0.015(3)
C31C 0.028(3) 0.029(3) 0.029(3) 0.007(2) 0.009(2) 0.012(2)
C32C 0.032(3) 0.027(3) 0.039(3) 0.008(2) 0.006(2) 0.014(3)
C33C 0.047(3) 0.031(3) 0.049(4) 0.012(3) 0.018(3) 0.016(3)
C34C 0.064(4) 0.035(3) 0.031(3) 0.007(3) 0.019(3) 0.002(3)
C35C 0.084(5) 0.042(4) 0.031(4) 0.012(3) -0.005(3) 0.013(3)
C36C 0.070(4) 0.031(3) 0.030(3) 0.019(3) 0.008(3) 0.008(3)
C37C 0.027(3) 0.027(3) 0.038(3) 0.009(2) 0.011(2) 0.014(3)
C38C 0.040(3) 0.035(3) 0.051(4) 0.008(3) 0.010(3) 0.025(3)
C39C 0.063(4) 0.044(4) 0.061(4) 0.015(3) 0.010(3) 0.035(4)
C40C 0.068(4) 0.032(4) 0.071(5) 0.020(3) 0.034(4) 0.027(4)
C41C 0.078(5) 0.024(3) 0.066(5) 0.009(3) 0.025(4) 0.012(3)
C42C 0.054(4) 0.034(3) 0.041(4) 0.012(3) 0.008(3) 0.011(3)
C43C 0.028(3) 0.022(3) 0.021(3) 0.006(2) 0.002(2) 0.013(2)
C44C 0.019(2) 0.028(3) 0.033(3) 0.004(2) -0.002(2) 0.008(2)
C45C 0.024(3) 0.026(3) 0.031(3) 0.002(2) -0.004(2) 0.013(2)
C46C 0.018(2) 0.023(3) 0.029(3) 0.007(2) 0.001(2) 0.009(2)
C47C 0.021(3) 0.028(3) 0.038(3) 0.006(2) 0.006(2) 0.003(2)
C48C 0.030(3) 0.031(3) 0.050(4) 0.004(2) 0.001(3) -0.007(3)
C49C 0.029(3) 0.028(3) 0.054(4) 0.007(2) -0.002(3) -0.007(3)
C50C 0.029(3) 0.046(4) 0.066(4) 0.017(3) 0.008(3) -0.012(3)
C51C 0.021(3) 0.032(3) 0.064(4) 0.002(2) -0.002(3) -0.007(3)
C52C 0.024(3) 0.034(3) 0.036(3) 0.000(2) -0.001(2) 0.006(3)
C53C 0.027(3) 0.045(4) 0.040(4) -0.005(2) -0.002(3) 0.007(3)
C54C 0.034(4) 0.081(5) 0.058(5) 0.002(3) 0.004(3) -0.010(4)
C55C 0.024(4) 0.124(7) 0.115(7) -0.021(4) 0.003(4) -0.050(6)
C56C 0.043(5) 0.113(7) 0.149(8) -0.014(4) 0.000(5) -0.096(6)
C57C 0.033(4) 0.068(5) 0.094(6) 0.000(3) 0.001(4) -0.040(4)
Eu1D 0.02053(13) 0.02077(13) 0.01968(13) 0.00697(10) -0.00028(10) 0.00372(11)
N1D 0.022(2) 0.024(2) 0.023(2) 0.0058(17) 0.0013(18) 0.0050(19)
O1D 0.0219(17) 0.0272(19) 0.0264(19) 0.0057(14) -0.0004(15) 0.0064(16)
C1D 0.025(3) 0.030(3) 0.028(3) 0.006(2) 0.001(2) 0.007(2)
N2D 0.016(2) 0.029(2) 0.026(2) 0.0046(17) 0.0003(18) 0.006(2)
O2D 0.0219(17) 0.0258(19) 0.032(2) 0.0088(14) 0.0013(15) 0.0055(16)
C2D 0.025(3) 0.038(3) 0.021(3) 0.008(2) -0.001(2) 0.002(2)
O3D 0.0309(19) 0.0256(19) 0.0213(19) 0.0100(15) 0.0028(15) 0.0075(16)
C3D 0.041(3) 0.044(4) 0.024(3) 0.015(3) -0.001(3) 0.015(3)
O4D 0.039(2) 0.0176(18) 0.0220(19) 0.0056(14) -0.0019(16) 0.0019(15)
C4D 0.031(3) 0.037(3) 0.028(3) 0.010(2) 0.001(2) 0.015(3)
O5D 0.0240(18) 0.0283(19) 0.0242(19) 0.0092(14) -0.0017(15) 0.0014(15)
C5D 0.041(3) 0.042(4) 0.039(4) 0.009(3) 0.001(3) 0.025(3)
O6D 0.0229(18) 0.034(2) 0.0256(19) 0.0116(15) 0.0017(15) 0.0002(16)
C6D 0.039(3) 0.027(3) 0.048(4) 0.003(2) 0.002(3) 0.017(3)
C7D 0.029(3) 0.032(3) 0.035(3) 0.008(2) 0.005(2) 0.014(3)
C8D 0.042(3) 0.021(3) 0.043(4) 0.006(2) 0.005(3) 0.006(3)
C9D 0.032(3) 0.030(3) 0.034(3) 0.000(2) 0.001(2) 0.006(3)
C10D 0.029(3) 0.027(3) 0.026(3) 0.005(2) 0.002(2) 0.009(2)
C11D 0.018(2) 0.022(3) 0.027(3) 0.003(2) 0.001(2) 0.008(2)
C12D 0.022(3) 0.031(3) 0.029(3) 0.011(2) 0.006(2) 0.007(2)
C13D 0.026(3) 0.025(3) 0.022(3) 0.008(2) 0.004(2) 0.008(2)
C14D 0.019(2) 0.030(3) 0.026(3) 0.009(2) -0.003(2) 0.005(2)
C15D 0.021(3) 0.030(3) 0.023(3) 0.004(2) 0.001(2) 0.007(2)
C16D 0.031(3) 0.027(3) 0.021(3) 0.009(2) 0.001(2) 0.007(2)
C17D 0.024(3) 0.028(3) 0.033(3) 0.011(2) -0.003(2) 0.003(2)
C18D 0.041(3) 0.022(3) 0.034(3) 0.007(2) 0.000(3) 0.000(2)
C19D 0.036(3) 0.040(3) 0.036(3) 0.023(3) 0.004(3) 0.009(3)
C20D 0.024(3) 0.042(3) 0.048(4) 0.015(2) 0.003(3) 0.008(3)
C21D 0.027(3) 0.029(3) 0.035(3) 0.008(2) 0.004(2) 0.005(2)
C22D 0.029(3) 0.024(3) 0.024(3) 0.005(2) 0.003(2) 0.009(2)
C23D 0.023(3) 0.023(3) 0.033(3) 0.000(2) 0.002(2) 0.005(2)
C24D 0.036(3) 0.033(3) 0.039(3) 0.000(2) -0.004(3) 0.009(3)
C25D 0.049(4) 0.029(3) 0.040(4) -0.006(3) -0.005(3) 0.002(3)
C26D 0.059(4) 0.027(3) 0.035(3) 0.007(3) 0.011(3) -0.007(3)
C27D 0.033(3) 0.032(3) 0.039(3) 0.007(2) 0.001(3) 0.004(3)
C28D 0.013(2) 0.025(3) 0.024(3) 0.0046(19) 0.004(2) 0.006(2)
C29D 0.027(3) 0.026(3) 0.023(3) 0.008(2) -0.002(2) 0.007(2)
C30D 0.021(2) 0.020(3) 0.026(3) 0.006(2) 0.008(2) 0.008(2)
C31D 0.021(2) 0.020(3) 0.021(3) 0.0038(19) 0.008(2) 0.005(2)
C32D 0.019(2) 0.022(3) 0.032(3) 0.001(2) -0.003(2) 0.005(2)
C33D 0.028(3) 0.020(3) 0.043(3) 0.007(2) 0.008(2) 0.005(3)
C34D 0.047(3) 0.026(3) 0.025(3) 0.001(2) 0.013(3) 0.001(2)
C35D 0.049(3) 0.035(3) 0.019(3) 0.006(3) 0.002(3) 0.003(3)
C36D 0.034(3) 0.022(3) 0.028(3) 0.007(2) 0.002(2) 0.008(2)
C37D 0.036(3) 0.020(3) 0.016(3) 0.008(2) 0.008(2) 0.001(2)
C38D 0.048(3) 0.028(3) 0.017(3) 0.016(2) 0.004(2) -0.003(2)
C39D 0.065(4) 0.026(3) 0.029(3) 0.020(3) 0.007(3) 0.010(3)
C40D 0.099(5) 0.023(3) 0.033(4) 0.018(3) 0.021(3) 0.010(3)
C41D 0.060(4) 0.024(3) 0.044(4) -0.002(3) 0.010(3) 0.001(3)
C42D 0.048(3) 0.026(3) 0.027(3) 0.007(2) -0.001(3) 0.000(3)
C43D 0.025(3) 0.024(3) 0.022(3) 0.008(2) 0.003(2) 0.007(2)
C44D 0.021(2) 0.025(3) 0.021(3) 0.005(2) 0.003(2) 0.006(2)
C45D 0.020(2) 0.024(3) 0.029(3) 0.007(2) 0.006(2) 0.015(2)
C46D 0.024(3) 0.021(3) 0.020(3) 0.001(2) 0.000(2) 0.002(2)
C47D 0.035(3) 0.029(3) 0.027(3) 0.011(2) -0.004(2) 0.000(2)
C48D 0.038(3) 0.042(3) 0.032(3) 0.006(3) -0.004(3) 0.000(3)
C49D 0.051(4) 0.038(3) 0.027(3) 0.008(3) 0.003(3) -0.006(3)
C50D 0.037(3) 0.038(3) 0.037(3) 0.014(3) 0.008(3) -0.005(3)
C51D 0.031(3) 0.025(3) 0.031(3) 0.004(2) 0.002(2) 0.000(2)
C52D 0.025(3) 0.027(3) 0.020(3) 0.006(2) 0.006(2) 0.011(2)
C53D 0.025(3) 0.022(3) 0.019(3) 0.003(2) 0.006(2) 0.003(2)
C54D 0.018(3) 0.036(3) 0.037(3) -0.001(2) 0.008(2) 0.013(3)
C55D 0.023(3) 0.049(4) 0.034(3) -0.001(2) 0.002(2) 0.002(3)
C56D 0.034(3) 0.024(3) 0.039(3) -0.004(2) 0.004(3) -0.003(3)
C57D 0.035(3) 0.024(3) 0.035(3) 0.006(2) 0.005(2) 0.004(2)
Eu1E 0.02479(13) 0.02332(14) 0.02313(15) -0.00009(10) 0.00359(11) 0.00390(11)
N1E 0.028(2) 0.028(3) 0.027(3) -0.0011(18) 0.0036(19) 0.004(2)
O1E 0.0264(18) 0.0232(19) 0.030(2) -0.0007(14) 0.0042(15) 0.0068(16)
C1E 0.035(3) 0.031(3) 0.029(3) -0.004(2) 0.007(2) 0.005(3)
N2E 0.032(2) 0.029(2) 0.022(2) 0.0040(19) 0.0048(19) 0.003(2)
O2E 0.034(2) 0.028(2) 0.025(2) -0.0006(15) 0.0062(16) 0.0015(16)
C2E 0.051(4) 0.043(4) 0.020(3) 0.004(3) 0.009(3) 0.000(3)
O3E 0.034(2) 0.027(2) 0.030(2) 0.0011(15) -0.0016(16) 0.0050(17)
C3E 0.054(4) 0.059(4) 0.023(3) 0.010(3) 0.004(3) 0.011(3)
O4E 0.047(2) 0.026(2) 0.023(2) 0.0047(16) -0.0019(17) 0.0038(17)
C4E 0.047(3) 0.048(4) 0.028(3) 0.012(3) 0.010(3) 0.015(3)
O5E 0.034(2) 0.0239(19) 0.035(2) 0.0026(15) 0.0064(17) 0.0006(16)
C5E 0.084(5) 0.059(5) 0.042(4) 0.021(4) 0.014(4) 0.031(4)
O6E 0.0250(19) 0.028(2) 0.048(2) 0.0011(15) 0.0089(17) -0.0008(18)
C6E 0.075(5) 0.045(4) 0.052(4) 0.013(3) 0.023(4) 0.029(4)
C7E 0.043(3) 0.041(4) 0.042(4) 0.007(3) 0.006(3) 0.017(3)
C8E 0.075(5) 0.030(4) 0.053(4) 0.007(3) 0.008(4) 0.006(3)
C9E 0.087(5) 0.022(3) 0.046(4) 0.003(3) -0.004(4) 0.000(3)
C10E 0.058(4) 0.030(3) 0.030(3) 0.006(3) 0.001(3) 0.003(3)
C11E 0.030(3) 0.033(3) 0.031(3) 0.002(2) 0.010(2) 0.013(3)
C12E 0.030(3) 0.036(3) 0.027(3) 0.003(2) 0.006(2) 0.010(3)
C13E 0.025(3) 0.031(3) 0.021(3) 0.002(2) 0.001(2) 0.010(2)
C14E 0.031(3) 0.024(3) 0.020(3) 0.001(2) 0.003(2) 0.006(2)
C15E 0.024(3) 0.027(3) 0.022(3) -0.001(2) 0.000(2) 0.012(2)
C16E 0.031(3) 0.020(3) 0.020(3) 0.003(2) 0.002(2) 0.006(2)
C17E 0.034(3) 0.026(3) 0.027(3) 0.001(2) 0.004(2) 0.005(2)
C18E 0.049(4) 0.030(3) 0.028(3) 0.006(3) 0.004(3) 0.007(3)
C19E 0.043(3) 0.035(3) 0.029(3) 0.015(3) 0.015(3) 0.010(3)
C20E 0.030(3) 0.041(3) 0.034(3) 0.008(2) 0.003(3) 0.012(3)
C21E 0.037(3) 0.028(3) 0.022(3) 0.002(2) 0.001(2) 0.007(2)
C22E 0.035(3) 0.024(3) 0.014(3) 0.003(2) -0.001(2) 0.008(2)
C23E 0.030(3) 0.029(3) 0.027(3) 0.003(2) -0.002(2) 0.009(2)
C24E 0.029(3) 0.033(3) 0.038(3) -0.002(2) -0.004(2) 0.014(3)
C25E 0.054(4) 0.011(3) 0.032(3) 0.000(2) -0.009(3) 0.005(2)
C26E 0.041(3) 0.030(3) 0.034(3) 0.010(2) 0.006(3) 0.006(3)
C27E 0.029(3) 0.026(3) 0.035(3) -0.001(2) 0.003(2) 0.008(3)
C28E 0.025(3) 0.031(3) 0.026(3) 0.004(2) -0.004(2) 0.002(3)
C29E 0.039(3) 0.033(3) 0.020(3) 0.014(2) 0.002(2) 0.000(2)
C30E 0.028(3) 0.030(3) 0.038(3) 0.007(2) 0.003(2) 0.012(3)
C31E 0.038(3) 0.037(3) 0.030(3) 0.014(3) -0.011(3) 0.006(3)
C32E 0.035(3) 0.030(3) 0.046(4) 0.008(2) -0.013(3) 0.001(3)
C33E 0.045(4) 0.031(4) 0.073(5) 0.014(3) -0.021(4) 0.001(3)
C34E 0.089(5) 0.041(4) 0.043(4) 0.032(4) -0.012(4) -0.012(3)
C35E 0.096(6) 0.062(5) 0.045(4) 0.043(4) 0.009(4) 0.013(4)
C36E 0.071(4) 0.030(3) 0.038(4) 0.020(3) 0.005(3) 0.000(3)
C37E 0.033(3) 0.030(3) 0.027(3) 0.013(2) 0.011(2) 0.005(2)
C38E 0.030(3) 0.038(3) 0.040(3) 0.008(2) 0.001(3) 0.008(3)
C39E 0.054(4) 0.055(4) 0.045(4) 0.023(3) 0.013(3) 0.025(3)
C40E 0.092(5) 0.039(4) 0.054(5) 0.022(4) 0.026(4) 0.023(4)
C41E 0.078(5) 0.029(3) 0.045(4) -0.002(3) 0.026(3) 0.004(3)
C42E 0.054(4) 0.036(3) 0.028(3) 0.005(3) 0.007(3) 0.006(3)
C43E 0.032(3) 0.030(3) 0.027(3) 0.012(2) -0.001(2) 0.008(2)
C44E 0.029(3) 0.037(3) 0.027(3) 0.012(2) 0.003(2) 0.006(3)
C45E 0.026(3) 0.035(3) 0.026(3) 0.009(2) 0.004(2) 0.009(3)
C46E 0.041(3) 0.027(3) 0.022(3) 0.014(2) -0.001(2) 0.005(2)
C47E 0.078(5) 0.034(4) 0.037(4) -0.006(3) 0.015(3) -0.002(3)
C48E 0.101(6) 0.041(4) 0.045(4) -0.015(4) 0.015(4) -0.013(3)
C49E 0.062(5) 0.043(4) 0.055(4) 0.018(3) -0.007(4) -0.013(3)
C50E 0.038(4) 0.089(6) 0.061(5) 0.029(4) -0.001(3) -0.030(4)
C51E 0.028(3) 0.061(4) 0.052(4) 0.008(3) 0.004(3) -0.018(3)
C52E 0.024(3) 0.030(3) 0.027(3) 0.002(2) 0.000(2) 0.001(2)
C53E 0.027(3) 0.046(4) 0.048(4) 0.003(3) 0.008(3) -0.010(3)
C54E 0.039(4) 0.045(4) 0.064(5) -0.005(3) 0.008(3) -0.022(3)
C55E 0.030(3) 0.051(4) 0.067(5) -0.016(3) 0.014(3) -0.003(4)
C56E 0.025(3) 0.064(5) 0.052(4) -0.005(3) 0.017(3) -0.011(3)
C57E 0.033(3) 0.042(4) 0.040(4) 0.002(3) 0.014(3) -0.004(3)

loop_
_atom_type_symbol
_atom_type_description
_atom_type_scat_dispersion_real
_atom_type_scat_dispersion_imag
_atom_type_scat_source
C C 0.0033 0.0016 'International Tables Vol C Tables 4.2.6.8 and 6.1.1.4'
H H 0.0000 0.0000 'International Tables Vol C Tables 4.2.6.8 and 6.1.1.4'
N N 0.0061 0.0033 'International Tables Vol C Tables 4.2.6.8 and 6.1.1.4'
O O 0.0106 0.0060 'International Tables Vol C Tables 4.2.6.8 and 6.1.1.4'
Eu Eu -0.1578 3.6682 'International Tables Vol C Tables 4.2.6.8 and 6.1.1.4'

loop_
_geom_angle_atom_site_label_1
_geom_angle_atom_site_label_2
_geom_angle_atom_site_label_3
_geom_angle
_geom_angle_publ_flag
O4A Eu1A O3A 71.83(10) y
O4A Eu1A O1A 145.26(11) y
O3A Eu1A O1A 142.83(10) y
O4A Eu1A O6A 102.09(10) y
O3A Eu1A O6A 75.14(10) y
O1A Eu1A O6A 92.87(10) y
O4A Eu1A O2A 139.52(10) y
O3A Eu1A O2A 74.83(10) y
O1A Eu1A O2A 70.21(10) y
O6A Eu1A O2A 90.76(10) y
O4A Eu1A O5A 81.57(10) y
O3A Eu1A O5A 131.45(11) y
O1A Eu1A O5A 73.60(10) y
O6A Eu1A O5A 71.68(11) y
O2A Eu1A O5A 138.69(9) y
O4A Eu1A N1A 79.84(11) y
O3A Eu1A N1A 76.26(11) y
O1A Eu1A N1A 102.90(11) y
O6A Eu1A N1A 149.03(12) y
O2A Eu1A N1A 70.40(10) y
O5A Eu1A N1A 138.23(11) y
O4A Eu1A N2A 73.72(11) y
O3A Eu1A N2A 129.17(10) y
O1A Eu1A N2A 77.34(11) y
O6A Eu1A N2A 148.95(12) y
O2A Eu1A N2A 112.64(12) y
O5A Eu1A N2A 77.29(12) y
N1A Eu1A N2A 61.69(12) y
C1A N1A C12A 117.7(4) ?
C1A N1A Eu1A 121.0(3) ?
C12A N1A Eu1A 121.1(3) ?
C13A O1A Eu1A 137.8(3) y
N1A C1A C2A 123.2(5) ?
N1A C1A H1AA 118.4 ?
C2A C1A H1AA 118.4 ?
C10A N2A C11A 117.3(4) ?
C10A N2A Eu1A 122.2(3) ?
C11A N2A Eu1A 120.5(3) ?
C15A O2A Eu1A 137.9(3) y
C3A C2A C1A 119.1(5) ?
C3A C2A H2AA 120.4 ?
C1A C2A H2AA 120.4 ?
C28A O3A Eu1A 135.3(3) y
C2A C3A C4A 119.3(5) ?
C2A C3A H3AA 120.4 ?
C4A C3A H3AA 120.4 ?
C30A O4A Eu1A 136.8(3) y
C3A C4A C12A 118.5(5) ?
C3A C4A C5A 122.7(5) ?
C12A C4A C5A 118.8(5) ?
C43A O5A Eu1A 135.9(3) y
C6A C5A C4A 121.3(5) ?
C6A C5A H5AA 119.3 ?
C4A C5A H5AA 119.3 ?
C45A O6A Eu1A 137.4(3) y
C5A C6A C7A 121.3(5) ?
C5A C6A H6AA 119.4 ?
C7A C6A H6AA 119.4 ?
C8A C7A C11A 117.9(5) ?
C8A C7A C6A 122.9(5) ?
C11A C7A C6A 119.3(5) ?
C9A C8A C7A 119.8(6) ?
C9A C8A H8AA 120.1 ?
C7A C8A H8AA 120.1 ?
C8A C9A C10A 119.5(6) ?
C8A C9A H9AA 120.3 ?
C10A C9A H9AA 120.3 ?
N2A C10A C9A 123.5(6) ?
N2A C10A H10A 118.2 ?
C9A C10A H10A 118.2 ?
N2A C11A C7A 122.0(5) ?
N2A C11A C12A 118.2(4) ?
C7A C11A C12A 119.8(4) ?
N1A C12A C4A 122.2(5) ?
N1A C12A C11A 118.4(4) ?
C4A C12A C11A 119.5(4) ?
O1A C13A C14A 123.9(4) y
O1A C13A C16A 115.0(4) y
C14A C13A C16A 121.1(4) y
C15A C14A C13A 123.5(4) y
C15A C14A H14A 118.3 ?
C13A C14A H14A 118.3 ?
O2A C15A C14A 123.7(4) y
O2A C15A C22A 116.5(4) y
C14A C15A C22A 119.8(4) y
C17A C16A C21A 118.8(4) ?
C17A C16A C13A 118.9(4) ?
C21A C16A C13A 122.3(4) ?
C18A C17A C16A 120.7(5) ?
C18A C17A H17A 119.6 ?
C16A C17A H17A 119.6 ?
C17A C18A C19A 119.6(5) ?
C17A C18A H18A 120.2 ?
C19A C18A H18A 120.2 ?
C20A C19A C18A 120.1(5) ?
C20A C19A H19A 120.0 ?
C18A C19A H19A 120.0 ?
C19A C20A C21A 120.1(5) ?
C19A C20A H20A 120.0 ?
C21A C20A H20A 120.0 ?
C20A C21A C16A 120.7(5) ?
C20A C21A H21A 119.7 ?
C16A C21A H21A 119.7 ?
C23A C22A C27A 118.0(4) ?
C23A C22A C15A 123.8(4) ?
C27A C22A C15A 118.2(4) ?
C24A C23A C22A 120.9(5) ?
C24A C23A H23A 119.5 ?
C22A C23A H23A 119.5 ?
C23A C24A C25A 120.2(5) ?
C23A C24A H24A 119.9 ?
C25A C24A H24A 119.9 ?
C26A C25A C24A 119.9(5) ?
C26A C25A H25A 120.1 ?
C24A C25A H25A 120.1 ?
C25A C26A C27A 119.4(5) ?
C25A C26A H26A 120.3 ?
C27A C26A H26A 120.3 ?
C26A C27A C22A 121.5(4) ?
C26A C27A H27A 119.3 ?
C22A C27A H27A 119.3 ?
O3A C28A C29A 123.6(4) y
O3A C28A C31A 114.9(4) y
C29A C28A C31A 121.4(4) y
C28A C29A C30A 124.2(4) y
C28A C29A H29A 117.9 ?
C30A C29A H29A 117.9 ?
O4A C30A C29A 123.8(4) y
O4A C30A C37A 115.4(4) y
C29A C30A C37A 120.8(4) y
C36A C31A C32A 117.8(5) ?
C36A C31A C28A 123.4(4) ?
C32A C31A C28A 118.8(4) ?
C33A C32A C31A 120.4(5) ?
C33A C32A H32A 119.8 ?
C31A C32A H32A 119.8 ?
C34A C33A C32A 120.9(5) ?
C34A C33A H33A 119.5 ?
C32A C33A H33A 119.5 ?
C33A C34A C35A 119.6(5) ?
C33A C34A H34A 120.2 ?
C35A C34A H34A 120.2 ?
C34A C35A C36A 120.0(5) ?
C34A C35A H35A 120.0 ?
C36A C35A H35A 120.0 ?
C35A C36A C31A 121.2(5) ?
C35A C36A H36A 119.4 ?
C31A C36A H36A 119.4 ?
C42A C37A C38A 118.1(4) ?
C42A C37A C30A 118.9(4) ?
C38A C37A C30A 123.0(4) ?
C39A C38A C37A 120.5(5) ?
C39A C38A H38A 119.8 ?
C37A C38A H38A 119.8 ?
C40A C39A C38A 120.4(5) ?
C40A C39A H39A 119.8 ?
C38A C39A H39A 119.8 ?
C41A C40A C39A 119.8(5) ?
C41A C40A H40A 120.1 ?
C39A C40A H40A 120.1 ?
C40A C41A C42A 119.8(5) ?
C40A C41A H41A 120.1 ?
C42A C41A H41A 120.1 ?
C37A C42A C41A 121.5(5) ?
C37A C42A H42A 119.3 ?
C41A C42A H42A 119.3 ?
O5A C43A C44A 124.3(4) y
O5A C43A C46A 118.4(4) y
C44A C43A C46A 117.3(4) y
C45A C44A C43A 125.0(4) y
C45A C44A H44A 117.5 ?
C43A C44A H44A 117.5 ?
O6A C45A C44A 124.5(4) y
O6A C45A C52A 116.4(4) y
C44A C45A C52A 119.0(4) y
C51A C46A C47A 117.7(5) ?
C51A C46A C43A 122.8(5) ?
C47A C46A C43A 119.4(5) ?
C48A C47A C46A 121.2(6) ?
C48A C47A H47A 119.4 ?
C46A C47A H47A 119.4 ?
C47A C48A C49A 119.8(6) ?
C47A C48A H48A 120.1 ?
C49A C48A H48A 120.1 ?
C50A C49A C48A 119.7(6) ?
C50A C49A H49A 120.1 ?
C48A C49A H49A 120.1 ?
C51A C50A C49A 120.1(6) ?
C51A C50A H50A 120.0 ?
C49A C50A H50A 120.0 ?
C50A C51A C46A 121.5(6) ?
C50A C51A H51A 119.3 ?
C46A C51A H51A 119.3 ?
C57A C52A C53A 118.0(4) ?
C57A C52A C45A 119.8(4) ?
C53A C52A C45A 122.2(4) ?
C54A C53A C52A 120.1(5) ?
C54A C53A H53A 119.9 ?
C52A C53A H53A 119.9 ?
C55A C54A C53A 120.6(5) ?
C55A C54A H54A 119.7 ?
C53A C54A H54A 119.7 ?
C54A C55A C56A 120.6(5) ?
C54A C55A H55A 119.7 ?
C56A C55A H55A 119.7 ?
C57A C56A C55A 118.4(5) ?
C57A C56A H56A 120.8 ?
C55A C56A H56A 120.8 ?
C52A C57A C56A 122.2(4) ?
C52A C57A H57A 118.9 ?
C56A C57A H57A 118.9 ?
O4B Eu1B O3B 71.10(11) ?
O4B Eu1B O5B 82.57(10) ?
O3B Eu1B O5B 137.06(11) ?
O4B Eu1B O2B 145.96(10) ?
O3B Eu1B O2B 76.22(11) ?
O5B Eu1B O2B 129.55(10) ?
O4B Eu1B O1B 138.45(10) ?
O3B Eu1B O1B 145.37(11) ?
O5B Eu1B O1B 74.70(11) ?
O2B Eu1B O1B 70.56(11) ?
O4B Eu1B O6B 100.71(11) ?
O3B Eu1B O6B 80.99(11) ?
O5B Eu1B O6B 71.09(11) ?
O2B Eu1B O6B 83.08(11) ?
O1B Eu1B O6B 104.02(10) ?
O4B Eu1B N1B 90.08(11) ?
O3B Eu1B N1B 78.94(13) ?
O5B Eu1B N1B 135.66(13) ?
O2B Eu1B N1B 74.33(11) ?
O1B Eu1B N1B 82.93(12) ?
O6B Eu1B N1B 152.71(13) ?
O4B Eu1B N2B 71.26(11) ?
O3B Eu1B N2B 124.28(10) ?
O5B Eu1B N2B 74.66(11) ?
O2B Eu1B N2B 122.73(12) ?
O1B Eu1B N2B 69.42(10) ?
O6B Eu1B N2B 145.59(12) ?
N1B Eu1B N2B 61.66(13) ?
C1B N1B C12B 117.4(5) ?
C1B N1B Eu1B 122.2(4) ?
C12B N1B Eu1B 118.9(3) ?
C13B O1B Eu1B 137.9(3) ?
N1B C1B C2B 124.1(6) ?
N1B C1B H1BA 117.9 ?
C2B C1B H1BA 117.9 ?
C10B N2B C11B 117.7(4) ?
C10B N2B Eu1B 122.5(3) ?
C11B N2B Eu1B 118.7(3) ?
C15B O2B Eu1B 137.3(3) ?
C3B C2B C1B 118.2(6) ?
C3B C2B H2BA 120.9 ?
C1B C2B H2BA 120.9 ?
C28B O3B Eu1B 138.6(3) ?
C2B C3B C4B 120.5(6) ?
C2B C3B H3BA 119.8 ?
C4B C3B H3BA 119.8 ?
C30B O4B Eu1B 139.1(3) ?
C12B C4B C3B 117.3(6) ?
C12B C4B C5B 119.5(6) ?
C3B C4B C5B 123.1(6) ?
C43B O5B Eu1B 138.2(3) ?
C6B C5B C4B 121.3(6) ?
C6B C5B H5BA 119.3 ?
C4B C5B H5BA 119.3 ?
C45B O6B Eu1B 137.3(3) ?
C5B C6B C7B 120.9(6) ?
C5B C6B H6BA 119.5 ?
C7B C6B H6BA 119.5 ?
C8B C7B C11B 116.6(5) ?
C8B C7B C6B 123.9(6) ?
C11B C7B C6B 119.4(6) ?
C9B C8B C7B 121.1(5) ?
C9B C8B H8BA 119.4 ?
C7B C8B H8BA 119.4 ?
C8B C9B C10B 118.1(6) ?
C8B C9B H9BA 121.0 ?
C10B C9B H9BA 121.0 ?
N2B C10B C9B 123.7(5) ?
N2B C10B H10B 118.2 ?
C9B C10B H10B 118.2 ?
N2B C11B C7B 122.6(5) ?
N2B C11B C12B 118.0(5) ?
C7B C11B C12B 119.4(5) ?
N1B C12B C4B 122.4(5) ?
N1B C12B C11B 118.1(5) ?
C4B C12B C11B 119.5(5) ?
O1B C13B C14B 124.4(4) ?
O1B C13B C16B 116.3(4) ?
C14B C13B C16B 119.2(4) ?
C13B C14B C15B 122.6(4) ?
C13B C14B H14B 118.7 ?
C15B C14B H14B 118.7 ?
O2B C15B C14B 124.5(4) ?
O2B C15B C22B 116.5(4) ?
C14B C15B C22B 118.8(4) ?
C21B C16B C17B 118.6(4) ?
C21B C16B C13B 124.1(4) ?
C17B C16B C13B 117.3(4) ?
C16B C17B C18B 120.6(5) ?
C16B C17B H17B 119.7 ?
C18B C17B H17B 119.7 ?
C19B C18B C17B 119.5(5) ?
C19B C18B H18B 120.2 ?
C17B C18B H18B 120.2 ?
C20B C19B C18B 119.9(5) ?
C20B C19B H19B 120.1 ?
C18B C19B H19B 120.1 ?
C21B C20B C19B 120.4(5) ?
C21B C20B H20B 119.8 ?
C19B C20B H20B 119.8 ?
C20B C21B C16B 121.0(5) ?
C20B C21B H21B 119.5 ?
C16B C21B H21B 119.5 ?
C23B C22B C27B 118.0(5) ?
C23B C22B C15B 124.6(5) ?
C27B C22B C15B 117.4(4) ?
C22B C23B C24B 121.1(5) ?
C22B C23B H23B 119.5 ?
C24B C23B H23B 119.5 ?
C23B C24B C25B 119.9(5) ?
C23B C24B H24B 120.0 ?
C25B C24B H24B 120.0 ?
C26B C25B C24B 119.1(6) ?
C26B C25B H25B 120.5 ?
C24B C25B H25B 120.5 ?
C25B C26B C27B 121.1(6) ?
C25B C26B H26B 119.5 ?
C27B C26B H26B 119.5 ?
C26B C27B C22B 120.8(5) ?
C26B C27B H27B 119.6 ?
C22B C27B H27B 119.6 ?
O3B C28B C29B 123.0(4) ?
O3B C28B C31B 116.3(4) ?
C29B C28B C31B 120.7(4) ?
C28B C29B C30B 124.4(4) ?
C28B C29B H29B 117.8 ?
C30B C29B H29B 117.8 ?
O4B C30B C29B 123.3(4) ?
O4B C30B C37B 115.8(4) ?
C29B C30B C37B 120.9(4) ?
C32B C31B C36B 117.2(5) ?
C32B C31B C28B 118.7(4) ?
C36B C31B C28B 124.0(4) ?
C33B C32B C31B 121.8(5) ?
C33B C32B H32B 119.1 ?
C31B C32B H32B 119.1 ?
C32B C33B C34B 120.2(5) ?
C32B C33B H33B 119.9 ?
C34B C33B H33B 119.9 ?
C35B C34B C33B 119.2(5) ?
C35B C34B H34B 120.4 ?
C33B C34B H34B 120.4 ?
C34B C35B C36B 120.5(5) ?
C34B C35B H35B 119.7 ?
C36B C35B H35B 119.7 ?
C31B C36B C35B 121.0(4) ?
C31B C36B H36B 119.5 ?
C35B C36B H36B 119.5 ?
C38B C37B C42B 119.0(4) ?
C38B C37B C30B 122.6(4) ?
C42B C37B C30B 118.4(4) ?
C39B C38B C37B 120.2(5) ?
C39B C38B H38B 119.9 ?
C37B C38B H38B 119.9 ?
C40B C39B C38B 120.4(5) ?
C40B C39B H39B 119.8 ?
C38B C39B H39B 119.8 ?
C39B C40B C41B 120.1(4) ?
C39B C40B H40B 119.9 ?
C41B C40B H40B 119.9 ?
C42B C41B C40B 119.6(5) ?
C42B C41B H41B 120.2 ?
C40B C41B H41B 120.2 ?
C41B C42B C37B 120.5(4) ?
C41B C42B H42B 119.7 ?
C37B C42B H42B 119.7 ?
O5B C43B C44B 124.4(4) ?
O5B C43B C46B 116.0(4) ?
C44B C43B C46B 119.5(4) ?
C43B C44B C45B 123.5(4) y
C43B C44B H44B 118.3 ?
C45B C44B H44B 118.3 ?
O6B C45B C44B 124.6(4) ?
O6B C45B C52B 115.8(4) ?
C44B C45B C52B 119.6(4) ?
C51B C46B C47B 118.4(5) ?
C51B C46B C43B 122.4(5) ?
C47B C46B C43B 119.2(5) ?
C48B C47B C46B 120.6(5) ?
C48B C47B H47B 119.7 ?
C46B C47B H47B 119.7 ?
C47B C48B C49B 120.1(5) ?
C47B C48B H48B 119.9 ?
C49B C48B H48B 119.9 ?
C50B C49B C48B 119.4(5) ?
C50B C49B H49B 120.3 ?
C48B C49B H49B 120.3 ?
C49B C50B C51B 121.1(5) ?
C49B C50B H50B 119.4 ?
C51B C50B H50B 119.4 ?
C50B C51B C46B 120.4(5) ?
C50B C51B H51B 119.8 ?
C46B C51B H51B 119.8 ?
C57B C52B C53B 118.8(4) ?
C57B C52B C45B 119.4(4) ?
C53B C52B C45B 121.8(5) ?
C54B C53B C52B 120.1(5) ?
C54B C53B H53B 120.0 ?
C52B C53B H53B 120.0 ?
C55B C54B C53B 120.1(5) ?
C55B C54B H54B 120.0 ?
C53B C54B H54B 120.0 ?
C54B C55B C56B 120.2(5) ?
C54B C55B H55B 119.9 ?
C56B C55B H55B 119.9 ?
C57B C56B C55B 119.9(6) ?
C57B C56B H56B 120.1 ?
C55B C56B H56B 120.1 ?
C52B C57B C56B 120.9(5) ?
C52B C57B H57B 119.6 ?
C56B C57B H57B 119.6 ?
O5C Eu1C O1C 141.71(10) ?
O5C Eu1C O3C 140.85(9) ?
O1C Eu1C O3C 76.36(10) ?
O5C Eu1C O4C 83.26(11) ?
O1C Eu1C O4C 109.34(11) ?
O3C Eu1C O4C 71.57(11) ?
O5C Eu1C O6C 71.40(10) ?
O1C Eu1C O6C 139.49(10) ?
O3C Eu1C O6C 80.91(11) ?
O4C Eu1C O6C 94.32(10) ?
O5C Eu1C O2C 75.70(10) ?
O1C Eu1C O2C 70.92(10) ?
O3C Eu1C O2C 127.23(11) ?
O4C Eu1C O2C 81.59(10) ?
O6C Eu1C O2C 147.10(10) ?
O5C Eu1C N1C 75.36(11) ?
O1C Eu1C N1C 78.69(10) ?
O3C Eu1C N1C 135.93(11) ?
O4C Eu1C N1C 151.96(12) ?
O6C Eu1C N1C 95.80(11) ?
O2C Eu1C N1C 75.75(11) ?
O5C Eu1C N2C 117.60(12) ?
O1C Eu1C N2C 72.07(11) ?
O3C Eu1C N2C 75.82(11) ?
O4C Eu1C N2C 145.73(12) ?
O6C Eu1C N2C 70.07(10) ?
O2C Eu1C N2C 127.99(10) ?
N1C Eu1C N2C 62.11(12) ?
C1C N1C C12C 117.0(4) ?
C1C N1C Eu1C 121.7(3) ?
C12C N1C Eu1C 121.2(3) ?
C13C O1C Eu1C 138.3(3) ?
N1C C1C C2C 124.4(5) ?
N1C C1C H1CA 117.8 ?
C2C C1C H1CA 117.8 ?
C10C N2C C11C 118.9(4) ?
C10C N2C Eu1C 121.1(3) ?
C11C N2C Eu1C 119.9(3) ?
C15C O2C Eu1C 135.3(3) ?
C3C C2C C1C 118.4(5) ?
C3C C2C H2CA 120.8 ?
C1C C2C H2CA 120.8 ?
C28C O3C Eu1C 138.4(3) ?
C2C C3C C4C 119.3(5) ?
C2C C3C H3CA 120.4 ?
C4C C3C H3CA 120.4 ?
C30C O4C Eu1C 136.8(3) ?
C3C C4C C12C 118.1(5) ?
C3C C4C C5C 122.8(5) ?
C12C C4C C5C 119.1(5) ?
C43C O5C Eu1C 138.5(3) ?
C6C C5C C4C 121.3(5) ?
C6C C5C H5CA 119.4 ?
C4C C5C H5CA 119.4 ?
C45C O6C Eu1C 137.0(3) ?
C5C C6C C7C 121.7(5) ?
C5C C6C H6CA 119.1 ?
C7C C6C H6CA 119.1 ?
C8C C7C C11C 117.4(4) ?
C8C C7C C6C 123.3(5) ?
C11C C7C C6C 119.3(5) ?
C9C C8C C7C 120.7(5) ?
C9C C8C H8CA 119.7 ?
C7C C8C H8CA 119.7 ?
C8C C9C C10C 118.7(5) ?
C8C C9C H9CA 120.6 ?
C10C C9C H9CA 120.6 ?
N2C C10C C9C 122.3(5) ?
N2C C10C H10C 118.8 ?
C9C C10C H10C 118.8 ?
N2C C11C C7C 122.0(4) ?
N2C C11C C12C 118.6(4) ?
C7C C11C C12C 119.3(4) ?
N1C C12C C4C 122.8(5) ?
N1C C12C C11C 117.9(4) ?
C4C C12C C11C 119.3(4) ?
O1C C13C C14C 123.9(4) ?
O1C C13C C16C 115.1(4) ?
C14C C13C C16C 121.0(4) ?
C13C C14C C15C 124.5(4) ?
C13C C14C H14C 117.8 ?
C15C C14C H14C 117.8 ?
O2C C15C C14C 123.6(4) ?
O2C C15C C22C 117.0(4) ?
C14C C15C C22C 119.4(4) ?
C17C C16C C21C 118.5(4) ?
C17C C16C C13C 119.0(4) ?
C21C C16C C13C 122.5(4) ?
C16C C17C C18C 121.9(4) ?
C16C C17C H17C 119.0 ?
C18C C17C H17C 119.0 ?
C19C C18C C17C 118.9(5) ?
C19C C18C H18C 120.5 ?
C17C C18C H18C 120.5 ?
C20C C19C C18C 120.4(4) ?
C20C C19C H19C 119.8 ?
C18C C19C H19C 119.8 ?
C19C C20C C21C 119.9(5) ?
C19C C20C H20C 120.1 ?
C21C C20C H20C 120.1 ?
C16C C21C C20C 120.4(5) ?
C16C C21C H21C 119.8 ?
C20C C21C H21C 119.8 ?
C27C C22C C23C 118.4(4) ?
C27C C22C C15C 119.2(4) ?
C23C C22C C15C 122.4(4) ?
C24C C23C C22C 120.9(4) ?
C24C C23C H23C 119.5 ?
C22C C23C H23C 119.5 ?
C23C C24C C25C 120.7(4) ?
C23C C24C H24C 119.6 ?
C25C C24C H24C 119.6 ?
C24C C25C C26C 118.7(5) ?
C24C C25C H25C 120.6 ?
C26C C25C H25C 120.6 ?
C27C C26C C25C 120.9(5) ?
C27C C26C H26C 119.5 ?
C25C C26C H26C 119.5 ?
C26C C27C C22C 120.4(4) ?
C26C C27C H27C 119.8 ?
C22C C27C H27C 119.8 ?
O3C C28C C29C 123.4(5) ?
O3C C28C C31C 116.3(4) ?
C29C C28C C31C 120.3(4) ?
C30C C29C C28C 124.2(5) ?
C30C C29C H29C 117.9 ?
C28C C29C H29C 117.9 ?
O4C C30C C29C 125.3(4) ?
O4C C30C C37C 116.2(4) ?
C29C C30C C37C 118.5(4) ?
C32C C31C C36C 118.4(5) ?
C32C C31C C28C 119.3(4) ?
C36C C31C C28C 122.3(4) ?
C33C C32C C31C 120.8(5) ?
C33C C32C H32C 119.6 ?
C31C C32C H32C 119.6 ?
C34C C33C C32C 120.4(5) ?
C34C C33C H33C 119.8 ?
C32C C33C H33C 119.8 ?
C33C C34C C35C 119.7(5) ?
C33C C34C H34C 120.2 ?
C35C C34C H34C 120.2 ?
C36C C35C C34C 120.2(5) ?
C36C C35C H35C 119.9 ?
C34C C35C H35C 119.9 ?
C35C C36C C31C 120.5(4) ?
C35C C36C H36C 119.7 ?
C31C C36C H36C 119.7 ?
C42C C37C C38C 119.2(4) ?
C42C C37C C30C 118.8(4) ?
C38C C37C C30C 121.9(5) ?
C37C C38C C39C 119.7(5) ?
C37C C38C H38C 120.2 ?
C39C C38C H38C 120.2 ?
C40C C39C C38C 120.4(5) ?
C40C C39C H39C 119.8 ?
C38C C39C H39C 119.8 ?
C39C C40C C41C 120.7(5) ?
C39C C40C H40C 119.7 ?
C41C C40C H40C 119.7 ?
C42C C41C C40C 118.5(6) ?
C42C C41C H41C 120.7 ?
C40C C41C H41C 120.7 ?
C37C C42C C41C 121.4(5) ?
C37C C42C H42C 119.3 ?
C41C C42C H42C 119.3 ?
O5C C43C C44C 124.7(4) ?
O5C C43C C46C 114.8(4) ?
C44C C43C C46C 120.5(4) ?
C43C C44C C45C 123.2(4) ?
C43C C44C H44C 118.4 ?
C45C C44C H44C 118.4 ?
O6C C45C C44C 124.5(4) ?
O6C C45C C52C 116.3(4) ?
C44C C45C C52C 119.2(4) ?
C51C C46C C47C 118.0(4) ?
C51C C46C C43C 124.4(4) ?
C47C C46C C43C 117.6(4) ?
C48C C47C C46C 121.1(4) ?
C48C C47C H47C 119.5 ?
C46C C47C H47C 119.5 ?
C49C C48C C47C 120.3(5) ?
C49C C48C H48C 119.9 ?
C47C C48C H48C 119.9 ?
C48C C49C C50C 118.5(5) ?
C48C C49C H49C 120.8 ?
C50C C49C H49C 120.8 ?
C49C C50C C51C 121.4(5) ?
C49C C50C H50C 119.3 ?
C51C C50C H50C 119.3 ?
C46C C51C C50C 120.7(5) ?
C46C C51C H51C 119.7 ?
C50C C51C H51C 119.7 ?
C57C C52C C53C 119.0(5) ?
C57C C52C C45C 118.5(5) ?
C53C C52C C45C 122.4(5) ?
C54C C53C C52C 119.2(5) ?
C54C C53C H53C 120.4 ?
C52C C53C H53C 120.4 ?
C55C C54C C53C 121.3(6) ?
C55C C54C H54C 119.3 ?
C53C C54C H54C 119.3 ?
C54C C55C C56C 120.7(6) ?
C54C C55C H55C 119.7 ?
C56C C55C H55C 119.7 ?
C55C C56C C57C 119.3(7) ?
C55C C56C H56C 120.4 ?
C57C C56C H56C 120.4 ?
C52C C57C C56C 120.5(6) ?
C52C C57C H57C 119.8 ?
C56C C57C H57C 119.8 ?
O1D Eu1D O2D 72.02(10) ?
O1D Eu1D O4D 112.52(10) ?
O2D Eu1D O4D 78.45(10) ?
O1D Eu1D O5D 135.71(9) ?
O2D Eu1D O5D 76.78(10) ?
O4D Eu1D O5D 90.57(10) ?
O1D Eu1D O6D 142.93(10) ?
O2D Eu1D O6D 144.80(10) ?
O4D Eu1D O6D 86.77(10) ?
O5D Eu1D O6D 71.57(10) ?
O1D Eu1D O3D 77.07(9) ?
O2D Eu1D O3D 123.64(11) ?
O4D Eu1D O3D 71.56(10) ?
O5D Eu1D O3D 147.21(9) ?
O6D Eu1D O3D 79.97(10) ?
O1D Eu1D N2D 73.56(10) ?
O2D Eu1D N2D 134.40(9) ?
O4D Eu1D N2D 143.42(11) ?
O5D Eu1D N2D 110.15(11) ?
O6D Eu1D N2D 72.66(10) ?
O3D Eu1D N2D 75.21(11) ?
O1D Eu1D N1D 73.05(10) ?
O2D Eu1D N1D 79.25(11) ?
O4D Eu1D N1D 153.71(11) ?
O5D Eu1D N1D 70.85(10) ?
O6D Eu1D N1D 103.90(10) ?
O3D Eu1D N1D 133.45(11) ?
N2D Eu1D N1D 62.62(11) ?
C1D N1D C12D 117.9(4) ?
C1D N1D Eu1D 122.0(3) ?
C12D N1D Eu1D 120.0(3) ?
C13D O1D Eu1D 135.9(3) ?
N1D C1D C2D 124.2(4) ?
N1D C1D H1DA 117.9 ?
C2D C1D H1DA 117.9 ?
C10D N2D C11D 117.7(4) ?
C10D N2D Eu1D 121.7(3) ?
C11D N2D Eu1D 120.6(3) ?
C15D O2D Eu1D 135.0(3) ?
C3D C2D C1D 118.4(5) ?
C3D C2D H2DA 120.8 ?
C1D C2D H2DA 120.8 ?
C28D O3D Eu1D 137.0(3) ?
C2D C3D C4D 119.9(4) ?
C2D C3D H3DA 120.1 ?
C4D C3D H3DA 120.1 ?
C30D O4D Eu1D 135.6(3) ?
C3D C4D C12D 117.4(4) ?
C3D C4D C5D 123.1(4) ?
C12D C4D C5D 119.5(5) ?
C43D O5D Eu1D 138.1(3) ?
C6D C5D C4D 121.3(4) ?
C6D C5D H5DA 119.3 ?
C4D C5D H5DA 119.3 ?
C45D O6D Eu1D 136.8(3) ?
C5D C6D C7D 120.9(5) ?
C5D C6D H6DA 119.5 ?
C7D C6D H6DA 119.5 ?
C8D C7D C11D 117.7(4) ?
C8D C7D C6D 122.8(5) ?
C11D C7D C6D 119.4(5) ?
C9D C8D C7D 119.8(5) ?
C9D C8D H8DA 120.1 ?
C7D C8D H8DA 120.1 ?
C8D C9D C10D 118.5(5) ?
C8D C9D H9DA 120.7 ?
C10D C9D H9DA 120.7 ?
N2D C10D C9D 123.9(4) ?
N2D C10D H10D 118.1 ?
C9D C10D H10D 118.1 ?
N2D C11D C7D 122.3(4) ?
N2D C11D C12D 117.9(4) ?
C7D C11D C12D 119.9(4) ?
N1D C12D C4D 122.2(4) ?
N1D C12D C11D 118.8(4) ?
C4D C12D C11D 119.0(4) ?
O1D C13D C14D 124.7(4) ?
O1D C13D C16D 115.2(4) ?
C14D C13D C16D 120.0(4) ?
C13D C14D C15D 124.3(4) ?
C13D C14D H14D 117.9 ?
C15D C14D H14D 117.9 ?
O2D C15D C14D 123.7(4) ?
O2D C15D C22D 116.1(4) ?
C14D C15D C22D 120.2(4) ?
C17D C16D C21D 118.0(4) ?
C17D C16D C13D 119.1(4) ?
C21D C16D C13D 122.9(4) ?
C16D C17D C18D 121.2(4) ?
C16D C17D H17D 119.4 ?
C18D C17D H17D 119.4 ?
C19D C18D C17D 120.2(5) ?
C19D C18D H18D 119.9 ?
C17D C18D H18D 119.9 ?
C18D C19D C20D 119.1(4) ?
C18D C19D H19D 120.5 ?
C20D C19D H19D 120.5 ?
C21D C20D C19D 120.9(4) ?
C21D C20D H20D 119.6 ?
C19D C20D H20D 119.6 ?
C20D C21D C16D 120.7(5) ?
C20D C21D H21D 119.7 ?
C16D C21D H21D 119.7 ?
C23D C22D C27D 118.1(4) ?
C23D C22D C15D 123.4(4) ?
C27D C22D C15D 118.5(4) ?
C24D C23D C22D 121.1(4) ?
C24D C23D H23D 119.4 ?
C22D C23D H23D 119.4 ?
C23D C24D C25D 120.0(5) ?
C23D C24D H24D 120.0 ?
C25D C24D H24D 120.0 ?
C26D C25D C24D 119.2(5) ?
C26D C25D H25D 120.4 ?
C24D C25D H25D 120.4 ?
C25D C26D C27D 121.4(5) ?
C25D C26D H26D 119.3 ?
C27D C26D H26D 119.3 ?
C26D C27D C22D 120.1(5) ?
C26D C27D H27D 120.0 ?
C22D C27D H27D 120.0 ?
O3D C28D C29D 124.2(4) ?
O3D C28D C31D 117.1(4) ?
C29D C28D C31D 118.5(4) ?
C30D C29D C28D 123.2(4) ?
C30D C29D H29D 118.4 ?
C28D C29D H29D 118.4 ?
O4D C30D C29D 125.9(4) ?
O4D C30D C37D 115.7(4) ?
C29D C30D C37D 118.2(4) ?
C36D C31D C32D 118.4(4) ?
C36D C31D C28D 123.8(4) ?
C32D C31D C28D 117.8(4) ?
C33D C32D C31D 119.8(4) ?
C33D C32D H32D 120.1 ?
C31D C32D H32D 120.1 ?
C34D C33D C32D 121.1(4) ?
C34D C33D H33D 119.4 ?
C32D C33D H33D 119.4 ?
C33D C34D C35D 119.9(5) ?
C33D C34D H34D 120.0 ?
C35D C34D H34D 120.0 ?
C36D C35D C34D 119.1(4) ?
C36D C35D H35D 120.5 ?
C34D C35D H35D 120.5 ?
C35D C36D C31D 121.6(4) ?
C35D C36D H36D 119.2 ?
C31D C36D H36D 119.2 ?
C42D C37D C38D 119.0(4) ?
C42D C37D C30D 119.0(4) ?
C38D C37D C30D 121.9(4) ?
C39D C38D C37D 119.4(5) ?
C39D C38D H38D 120.3 ?
C37D C38D H38D 120.3 ?
C40D C39D C38D 121.1(5) ?
C40D C39D H39D 119.4 ?
C38D C39D H39D 119.4 ?
C39D C40D C41D 120.7(5) ?
C39D C40D H40D 119.6 ?
C41D C40D H40D 119.6 ?
C40D C41D C42D 118.4(5) ?
C40D C41D H41D 120.8 ?
C42D C41D H41D 120.8 ?
C37D C42D C41D 121.3(4) ?
C37D C42D H42D 119.4 ?
C41D C42D H42D 119.4 ?
O5D C43D C44D 124.3(4) ?
O5D C43D C46D 116.0(4) ?
C44D C43D C46D 119.6(4) ?
C45D C44D C43D 123.8(4) ?
C45D C44D H44D 118.1 ?
C43D C44D H44D 118.1 ?
O6D C45D C44D 125.2(4) ?
O6D C45D C52D 115.4(4) ?
C44D C45D C52D 119.4(4) ?
C51D C46D C47D 117.4(4) ?
C51D C46D C43D 123.4(4) ?
C47D C46D C43D 119.2(4) ?
C48D C47D C46D 122.1(4) ?
C48D C47D H47D 118.9 ?
C46D C47D H47D 118.9 ?
C47D C48D C49D 119.3(4) ?
C47D C48D H48D 120.3 ?
C49D C48D H48D 120.3 ?
C50D C49D C48D 119.5(5) ?
C50D C49D H49D 120.2 ?
C48D C49D H49D 120.2 ?
C51D C50D C49D 120.7(4) ?
C51D C50D H50D 119.7 ?
C49D C50D H50D 119.7 ?
C50D C51D C46D 120.9(4) ?
C50D C51D H51D 119.5 ?
C46D C51D H51D 119.5 ?
C53D C52D C57D 117.9(4) ?
C53D C52D C45D 122.0(4) ?
C57D C52D C45D 120.0(4) ?
C54D C53D C52D 121.5(4) ?
C54D C53D H53D 119.2 ?
C52D C53D H53D 119.2 ?
C55D C54D C53D 119.7(4) ?
C55D C54D H54D 120.2 ?
C53D C54D H54D 120.2 ?
C54D C55D C56D 120.3(5) ?
C54D C55D H55D 119.8 ?
C56D C55D H55D 119.8 ?
C55D C56D C57D 120.0(5) ?
C55D C56D H56D 120.0 ?
C57D C56D H56D 120.0 ?
C56D C57D C52D 120.4(4) ?
C56D C57D H57D 119.8 ?
C52D C57D H57D 119.8 ?
O5E Eu1E O4E 81.92(11) ?
O5E Eu1E O3E 128.94(10) ?
O4E Eu1E O3E 72.42(11) ?
O5E Eu1E O6E 70.66(11) ?
O4E Eu1E O6E 109.44(11) ?
O3E Eu1E O6E 77.35(12) ?
O5E Eu1E O1E 149.03(11) ?
O4E Eu1E O1E 89.37(11) ?
O3E Eu1E O1E 75.06(11) ?
O6E Eu1E O1E 139.78(11) ?
O5E Eu1E O2E 77.74(11) ?
O4E Eu1E O2E 76.96(11) ?
O3E Eu1E O2E 134.20(11) ?
O6E Eu1E O2E 146.16(11) ?
O1E Eu1E O2E 71.34(11) ?
O5E Eu1E N1E 75.40(11) ?
O4E Eu1E N1E 146.63(12) ?
O3E Eu1E N1E 140.90(11) ?
O6E Eu1E N1E 85.87(12) ?
O1E Eu1E N1E 97.58(11) ?
O2E Eu1E N1E 74.55(11) ?
O5E Eu1E N2E 124.02(12) ?
O4E Eu1E N2E 150.36(12) ?
O3E Eu1E N2E 79.27(11) ?
O6E Eu1E N2E 71.78(11) ?
O1E Eu1E N2E 74.76(11) ?
O2E Eu1E N2E 119.32(11) ?
N1E Eu1E N2E 61.90(12) ?
C1E N1E C12E 117.5(4) ?
C1E N1E Eu1E 121.8(3) ?
C12E N1E Eu1E 120.5(3) ?
C13E O1E Eu1E 135.6(3) ?
N1E C1E C2E 124.1(5) ?
N1E C1E H1EA 117.9 ?
C2E C1E H1EA 117.9 ?
C10E N2E C11E 117.8(4) ?
C10E N2E Eu1E 122.4(3) ?
C11E N2E Eu1E 119.4(3) ?
C15E O2E Eu1E 133.7(3) ?
C3E C2E C1E 118.2(5) ?
C3E C2E H2EA 120.9 ?
C1E C2E H2EA 120.9 ?
C28E O3E Eu1E 132.5(3) ?
C2E C3E C4E 120.3(5) ?
C2E C3E H3EA 119.8 ?
C4E C3E H3EA 119.8 ?
C30E O4E Eu1E 134.1(3) ?
C3E C4E C12E 117.6(5) ?
C3E C4E C5E 123.5(5) ?
C12E C4E C5E 118.8(5) ?
C43E O5E Eu1E 139.4(3) ?
C6E C5E C4E 121.2(5) ?
C6E C5E H5EA 119.4 ?
C4E C5E H5EA 119.4 ?
C45E O6E Eu1E 139.0(3) ?
C5E C6E C7E 122.1(5) ?
C5E C6E H6EA 118.9 ?
C7E C6E H6EA 118.9 ?
C8E C7E C6E 125.0(5) ?
C8E C7E C11E 116.9(5) ?
C6E C7E C11E 118.1(5) ?
C9E C8E C7E 121.1(5) ?
C9E C8E H8EA 119.5 ?
C7E C8E H8EA 119.5 ?
C8E C9E C10E 118.1(5) ?
C8E C9E H9EA 120.9 ?
C10E C9E H9EA 120.9 ?
N2E C10E C9E 124.1(5) ?
N2E C10E H10E 117.9 ?
C9E C10E H10E 117.9 ?
N2E C11E C12E 118.4(4) ?
N2E C11E C7E 122.0(5) ?
C12E C11E C7E 119.5(5) ?
N1E C12E C4E 122.3(5) ?
N1E C12E C11E 117.9(4) ?
C4E C12E C11E 119.8(4) ?
O1E C13E C14E 124.9(4) ?
O1E C13E C16E 115.9(4) ?
C14E C13E C16E 119.3(4) ?
C15E C14E C13E 123.5(5) ?
C15E C14E H14E 118.3 ?
C13E C14E H14E 118.3 ?
O2E C15E C14E 124.2(5) ?
O2E C15E C22E 115.7(4) ?
C14E C15E C22E 120.2(4) ?
C21E C16E C17E 119.0(4) ?
C21E C16E C13E 122.4(4) ?
C17E C16E C13E 118.5(4) ?
C16E C17E C18E 120.8(5) ?
C16E C17E H17E 119.6 ?
C18E C17E H17E 119.6 ?
C17E C18E C19E 119.4(5) ?
C17E C18E H18E 120.3 ?
C19E C18E H18E 120.3 ?
C20E C19E C18E 120.0(5) ?
C20E C19E H19E 120.0 ?
C18E C19E H19E 120.0 ?
C19E C20E C21E 120.2(5) ?
C19E C20E H20E 119.9 ?
C21E C20E H20E 119.9 ?
C20E C21E C16E 120.6(5) ?
C20E C21E H21E 119.7 ?
C16E C21E H21E 119.7 ?
C23E C22E C27E 118.4(4) ?
C23E C22E C15E 123.2(4) ?
C27E C22E C15E 118.2(4) ?
C22E C23E C24E 120.4(4) ?
C22E C23E H23E 119.8 ?
C24E C23E H23E 119.8 ?
C25E C24E C23E 120.7(5) ?
C25E C24E H24E 119.6 ?
C23E C24E H24E 119.6 ?
C24E C25E C26E 119.0(5) ?
C24E C25E H25E 120.5 ?
C26E C25E H25E 120.5 ?
C27E C26E C25E 120.3(4) ?
C27E C26E H26E 119.9 ?
C25E C26E H26E 119.9 ?
C26E C27E C22E 121.2(5) ?
C26E C27E H27E 119.4 ?
C22E C27E H27E 119.4 ?
O3E C28E C29E 124.0(4) ?
O3E C28E C31E 116.5(4) ?
C29E C28E C31E 119.5(5) ?
C30E C29E C28E 123.5(5) ?
C30E C29E H29E 118.2 ?
C28E C29E H29E 118.2 ?
O4E C30E C29E 125.0(4) ?
O4E C30E C37E 116.6(4) ?
C29E C30E C37E 118.4(4) ?
C36E C31E C32E 119.3(5) ?
C36E C31E C28E 122.6(5) ?
C32E C31E C28E 118.1(5) ?
C33E C32E C31E 119.4(6) ?
C33E C32E H32E 120.3 ?
C31E C32E H32E 120.3 ?
C34E C33E C32E 120.3(6) ?
C34E C33E H33E 119.8 ?
C32E C33E H33E 119.8 ?
C35E C34E C33E 119.9(6) ?
C35E C34E H34E 120.0 ?
C33E C34E H34E 120.0 ?
C36E C35E C34E 120.0(7) ?
C36E C35E H35E 120.0 ?
C34E C35E H35E 120.0 ?
C35E C36E C31E 121.0(6) ?
C35E C36E H36E 119.5 ?
C31E C36E H36E 119.5 ?
C38E C37E C42E 119.2(4) ?
C38E C37E C30E 123.3(5) ?
C42E C37E C30E 117.5(4) ?
C37E C38E C39E 119.9(5) ?
C37E C38E H38E 120.0 ?
C39E C38E H38E 120.0 ?
C40E C39E C38E 120.8(5) ?
C40E C39E H39E 119.6 ?
C38E C39E H39E 119.6 ?
C39E C40E C41E 119.7(5) ?
C39E C40E H40E 120.1 ?
C41E C40E H40E 120.1 ?
C42E C41E C40E 120.1(6) ?
C42E C41E H41E 119.9 ?
C40E C41E H41E 119.9 ?
C41E C42E C37E 120.2(5) ?
C41E C42E H42E 119.9 ?
C37E C42E H42E 119.9 ?
O5E C43E C44E 122.8(5) ?
O5E C43E C46E 115.5(4) ?
C44E C43E C46E 121.7(5) ?
C45E C44E C43E 123.9(5) ?
C45E C44E H44E 118.1 ?
C43E C44E H44E 118.1 ?
O6E C45E C44E 123.3(5) ?
O6E C45E C52E 115.0(4) ?
C44E C45E C52E 121.6(5) ?
C51E C46E C47E 117.9(5) ?
C51E C46E C43E 124.7(5) ?
C47E C46E C43E 117.3(5) ?
C48E C47E C46E 121.7(6) ?
C48E C47E H47E 119.2 ?
C46E C47E H47E 119.2 ?
C47E C48E C49E 119.6(6) ?
C47E C48E H48E 120.2 ?
C49E C48E H48E 120.2 ?
C50E C49E C48E 119.6(6) ?
C50E C49E H49E 120.2 ?
C48E C49E H49E 120.2 ?
C49E C50E C51E 119.9(6) ?
C49E C50E H50E 120.0 ?
C51E C50E H50E 120.0 ?
C46E C51E C50E 121.3(6) ?
C46E C51E H51E 119.4 ?
C50E C51E H51E 119.4 ?
C57E C52E C53E 118.1(5) ?
C57E C52E C45E 124.1(5) ?
C53E C52E C45E 117.8(5) ?
C54E C53E C52E 120.4(5) ?
C54E C53E H53E 119.8 ?
C52E C53E H53E 119.8 ?
C55E C54E C53E 120.9(6) ?
C55E C54E H54E 119.6 ?
C53E C54E H54E 119.6 ?
C56E C55E C54E 119.4(5) ?
C56E C55E H55E 120.3 ?
C54E C55E H55E 120.3 ?
C55E C56E C57E 120.6(5) ?
C55E C56E H56E 119.7 ?
C57E C56E H56E 119.7 ?
C52E C57E C56E 120.6(5) ?
C52E C57E H57F 119.7 ?
C56E C57E H57F 119.7 ?

loop_
_geom_bond_atom_site_label_1
_geom_bond_atom_site_label_2
_geom_bond_site_symmetry_2
_geom_bond_distance
_geom_bond_publ_flag
Eu1A O4A . 2.312(3) y
Eu1A O3A . 2.339(3) y
Eu1A O1A . 2.351(3) y
Eu1A O6A . 2.354(3) y
Eu1A O2A . 2.382(3) y
Eu1A O5A . 2.413(3) y
Eu1A N1A . 2.651(4) y
Eu1A N2A . 2.661(4) y
N1A C1A . 1.326(6) ?
N1A C12A . 1.362(6) ?
O1A C13A . 1.267(5) y
C1A C2A . 1.409(6) ?
C1A H1AA . 0.95 ?
N2A C10A . 1.308(6) ?
N2A C11A . 1.374(6) ?
O2A C15A . 1.272(5) y
C2A C3A . 1.364(7) ?
C2A H2AA . 0.95 ?
O3A C28A . 1.291(5) y
C3A C4A . 1.390(7) ?
C3A H3AA . 0.95 ?
O4A C30A . 1.272(5) y
C4A C12A . 1.412(6) ?
C4A C5A . 1.440(7) ?
O5A C43A . 1.272(5) y
C5A C6A . 1.338(8) ?
C5A H5AA . 0.95 ?
O6A C45A . 1.278(5) y
C6A C7A . 1.420(7) ?
C6A H6AA . 0.95 ?
C7A C8A . 1.378(7) ?
C7A C11A . 1.412(7) ?
C8A C9A . 1.350(8) ?
C8A H8AA . 0.95 ?
C9A C10A . 1.397(8) ?
C9A H9AA . 0.95 ?
C10A H10A . 0.95 ?
C11A C12A . 1.427(6) ?
C13A C14A . 1.408(6) y
C13A C16A . 1.513(6) y
C14A C15A . 1.401(6) y
C14A H14A . 0.95 ?
C15A C22A . 1.506(6) y
C16A C17A . 1.380(6) ?
C16A C21A . 1.394(6) ?
C17A C18A . 1.375(7) ?
C17A H17A . 0.95 ?
C18A C19A . 1.391(7) ?
C18A H18A . 0.95 ?
C19A C20A . 1.369(7) ?
C19A H19A . 0.95 ?
C20A C21A . 1.371(6) ?
C20A H20A . 0.95 ?
C21A H21A . 0.95 ?
C22A C23A . 1.382(6) ?
C22A C27A . 1.395(6) ?
C23A C24A . 1.373(7) ?
C23A H23A . 0.95 ?
C24A C25A . 1.388(7) ?
C24A H24A . 0.95 ?
C25A C26A . 1.374(6) ?
C25A H25A . 0.95 ?
C26A C27A . 1.379(7) ?
C26A H26A . 0.95 ?
C27A H27A . 0.95 ?
C28A C29A . 1.385(6) y
C28A C31A . 1.498(6) y
C29A C30A . 1.406(6) y
C29A H29A . 0.95 ?
C30A C37A . 1.503(6) y
C31A C36A . 1.389(6) ?
C31A C32A . 1.404(6) ?
C32A C33A . 1.376(7) ?
C32A H32A . 0.95 ?
C33A C34A . 1.371(7) ?
C33A H33A . 0.95 ?
C34A C35A . 1.379(7) ?
C34A H34A . 0.95 ?
C35A C36A . 1.383(6) ?
C35A H35A . 0.95 ?
C36A H36A . 0.95 ?
C37A C42A . 1.377(6) ?
C37A C38A . 1.396(6) ?
C38A C39A . 1.379(6) ?
C38A H38A . 0.95 ?
C39A C40A . 1.376(7) ?
C39A H39A . 0.95 ?
C40A C41A . 1.375(7) ?
C40A H40A . 0.95 ?
C41A C42A . 1.382(6) ?
C41A H41A . 0.95 ?
C42A H42A . 0.95 ?
C43A C44A . 1.406(6) y
C43A C46A . 1.483(6) y
C44A C45A . 1.398(6) y
C44A H44A . 0.95 ?
C45A C52A . 1.494(6) y
C46A C51A . 1.396(7) ?
C46A C47A . 1.397(7) ?
C47A C48A . 1.377(7) ?
C47A H47A . 0.95 ?
C48A C49A . 1.397(8) ?
C48A H48A . 0.95 ?
C49A C50A . 1.377(9) ?
C49A H49A . 0.95 ?
C50A C51A . 1.376(8) ?
C50A H50A . 0.95 ?
C51A H51A . 0.95 ?
C52A C57A . 1.381(6) ?
C52A C53A . 1.402(6) ?
C53A C54A . 1.383(6) ?
C53A H53A . 0.95 ?
C54A C55A . 1.370(7) ?
C54A H54A . 0.95 ?
C55A C56A . 1.389(6) ?
C55A H55A . 0.95 ?
C56A C57A . 1.386(6) ?
C56A H56A . 0.95 ?
C57A H57A . 0.95 ?
Eu1B O4B . 2.332(3) ?
Eu1B O3B . 2.351(3) ?
Eu1B O5B . 2.358(3) ?
Eu1B O2B . 2.359(3) ?
Eu1B O1B . 2.362(3) ?
Eu1B O6B . 2.363(3) ?
Eu1B N1B . 2.627(4) ?
Eu1B N2B . 2.650(4) ?
N1B C1B . 1.320(6) ?
N1B C12B . 1.378(6) ?
O1B C13B . 1.264(5) ?
C1B C2B . 1.415(8) ?
C1B H1BA . 0.95 ?
N2B C10B . 1.327(6) ?
N2B C11B . 1.364(6) ?
O2B C15B . 1.258(5) ?
C2B C3B . 1.357(9) ?
C2B H2BA . 0.95 ?
O3B C28B . 1.281(5) ?
C3B C4B . 1.412(8) ?
C3B H3BA . 0.95 ?
O4B C30B . 1.274(5) ?
C4B C12B . 1.410(7) ?
C4B C5B . 1.417(9) ?
O5B C43B . 1.271(5) ?
C5B C6B . 1.334(9) ?
C5B H5BA . 0.95 ?
O6B C45B . 1.282(5) ?
C6B C7B . 1.425(8) ?
C6B H6BA . 0.95 ?
C7B C8B . 1.409(8) ?
C7B C11B . 1.410(7) ?
C8B C9B . 1.353(8) ?
C8B H8BA . 0.95 ?
C9B C10B . 1.406(6) ?
C9B H9BA . 0.95 ?
C10B H10B . 0.95 ?
C11B C12B . 1.417(7) ?
C13B C14B . 1.402(6) ?
C13B C16B . 1.513(6) ?
C14B C15B . 1.413(6) ?
C14B H14B . 0.95 ?
C15B C22B . 1.511(6) ?
C16B C21B . 1.383(6) ?
C16B C17B . 1.392(6) ?
C17B C18B . 1.399(7) ?
C17B H17B . 0.95 ?
C18B C19B . 1.381(6) ?
C18B H18B . 0.95 ?
C19B C20B . 1.381(6) ?
C19B H19B . 0.95 ?
C20B C21B . 1.378(6) ?
C20B H20B . 0.95 ?
C21B H21B . 0.95 ?
C22B C23B . 1.379(6) ?
C22B C27B . 1.395(7) ?
C23B C24B . 1.386(7) ?
C23B H23B . 0.95 ?
C24B C25B . 1.387(8) ?
C24B H24B . 0.95 ?
C25B C26B . 1.368(7) ?
C25B H25B . 0.95 ?
C26B C27B . 1.369(7) ?
C26B H26B . 0.95 ?
C27B H27B . 0.95 ?
C28B C29B . 1.399(6) ?
C28B C31B . 1.492(6) ?
C29B C30B . 1.405(6) ?
C29B H29B . 0.95 ?
C30B C37B . 1.502(6) ?
C31B C32B . 1.386(6) ?
C31B C36B . 1.388(6) ?
C32B C33B . 1.372(7) ?
C32B H32B . 0.95 ?
C33B C34B . 1.385(7) ?
C33B H33B . 0.95 ?
C34B C35B . 1.364(7) ?
C34B H34B . 0.95 ?
C35B C36B . 1.390(6) ?
C35B H35B . 0.95 ?
C36B H36B . 0.95 ?
C37B C38B . 1.394(6) ?
C37B C42B . 1.395(6) ?
C38B C39B . 1.388(6) ?
C38B H38B . 0.95 ?
C39B C40B . 1.372(7) ?
C39B H39B . 0.95 ?
C40B C41B . 1.396(7) ?
C40B H40B . 0.95 ?
C41B C42B . 1.385(6) ?
C41B H41B . 0.95 ?
C42B H42B . 0.95 ?
C43B C44B . 1.398(6) ?
C43B C46B . 1.496(6) ?
C44B C45B . 1.403(6) ?
C44B H44B . 0.95 ?
C45B C52B . 1.504(6) ?
C46B C51B . 1.391(7) ?
C46B C47B . 1.393(6) ?
C47B C48B . 1.388(6) ?
C47B H47B . 0.95 ?
C48B C49B . 1.389(7) ?
C48B H48B . 0.95 ?
C49B C50B . 1.363(7) ?
C49B H49B . 0.95 ?
C50B C51B . 1.385(7) ?
C50B H50B . 0.95 ?
C51B H51B . 0.95 ?
C52B C57B . 1.375(7) ?
C52B C53B . 1.396(6) ?
C53B C54B . 1.386(7) ?
C53B H53B . 0.95 ?
C54B C55B . 1.366(7) ?
C54B H54B . 0.95 ?
C55B C56B . 1.379(7) ?
C55B H55B . 0.95 ?
C56B C57B . 1.379(7) ?
C56B H56B . 0.95 ?
C57B H57B . 0.95 ?
Eu1C O5C . 2.319(3) ?
Eu1C O1C . 2.326(3) ?
Eu1C O3C . 2.354(3) ?
Eu1C O4C . 2.361(3) ?
Eu1C O6C . 2.382(3) ?
Eu1C O2C . 2.403(3) ?
Eu1C N1C . 2.635(4) ?
Eu1C N2C . 2.651(4) ?
N1C C1C . 1.330(6) ?
N1C C12C . 1.352(5) ?
O1C C13C . 1.279(5) ?
C1C C2C . 1.399(6) ?
C1C H1CA . 0.95 ?
N2C C10C . 1.327(6) ?
N2C C11C . 1.360(5) ?
O2C C15C . 1.274(4) ?
C2C C3C . 1.378(7) ?
C2C H2CA . 0.95 ?
O3C C28C . 1.276(5) ?
C3C C4C . 1.393(7) ?
C3C H3CA . 0.95 ?
O4C C30C . 1.266(5) ?
C4C C12C . 1.417(6) ?
C4C C5C . 1.435(7) ?
O5C C43C . 1.274(5) ?
C5C C6C . 1.331(7) ?
C5C H5CA . 0.95 ?
O6C C45C . 1.268(5) ?
C6C C7C . 1.427(7) ?
C6C H6CA . 0.95 ?
C7C C8C . 1.393(7) ?
C7C C11C . 1.413(6) ?
C8C C9C . 1.360(7) ?
C8C H8CA . 0.95 ?
C9C C10C . 1.412(6) ?
C9C H9CA . 0.95 ?
C10C H10C . 0.95 ?
C11C C12C . 1.442(6) ?
C13C C14C . 1.390(6) ?
C13C C16C . 1.501(6) ?
C14C C15C . 1.409(6) ?
C14C H14C . 0.95 ?
C15C C22C . 1.498(6) ?
C16C C17C . 1.371(6) ?
C16C C21C . 1.391(6) ?
C17C C18C . 1.390(6) ?
C17C H17C . 0.95 ?
C18C C19C . 1.381(6) ?
C18C H18C . 0.95 ?
C19C C20C . 1.379(7) ?
C19C H19C . 0.95 ?
C20C C21C . 1.392(6) ?
C20C H20C . 0.95 ?
C21C H21C . 0.95 ?
C22C C27C . 1.393(6) ?
C22C C23C . 1.399(6) ?
C23C C24C . 1.372(6) ?
C23C H23C . 0.95 ?
C24C C25C . 1.388(7) ?
C24C H24C . 0.95 ?
C25C C26C . 1.390(6) ?
C25C H25C . 0.95 ?
C26C C27C . 1.380(6) ?
C26C H26C . 0.95 ?
C27C H27C . 0.95 ?
C28C C29C . 1.403(6) ?
C28C C31C . 1.496(6) ?
C29C C30C . 1.391(7) ?
C29C H29C . 0.95 ?
C30C C37C . 1.520(6) ?
C31C C32C . 1.389(6) ?
C31C C36C . 1.392(6) ?
C32C C33C . 1.380(7) ?
C32C H32C . 0.95 ?
C33C C34C . 1.369(7) ?
C33C H33C . 0.95 ?
C34C C35C . 1.386(6) ?
C34C H34C . 0.95 ?
C35C C36C . 1.379(7) ?
C35C H35C . 0.95 ?
C36C H36C . 0.95 ?
C37C C42C . 1.378(7) ?
C37C C38C . 1.391(6) ?
C38C C39C . 1.393(6) ?
C38C H38C . 0.95 ?
C39C C40C . 1.362(7) ?
C39C H39C . 0.95 ?
C40C C41C . 1.397(7) ?
C40C H40C . 0.95 ?
C41C C42C . 1.384(7) ?
C41C H41C . 0.95 ?
C42C H42C . 0.95 ?
C43C C44C . 1.397(6) ?
C43C C46C . 1.506(6) ?
C44C C45C . 1.402(6) ?
C44C H44C . 0.95 ?
C45C C52C . 1.511(6) ?
C46C C51C . 1.369(6) ?
C46C C47C . 1.394(6) ?
C47C C48C . 1.383(6) ?
C47C H47C . 0.95 ?
C48C C49C . 1.374(6) ?
C48C H48C . 0.95 ?
C49C C50C . 1.376(7) ?
C49C H49C . 0.95 ?
C50C C51C . 1.380(7) ?
C50C H50C . 0.95 ?
C51C H51C . 0.95 ?
C52C C57C . 1.368(7) ?
C52C C53C . 1.401(6) ?
C53C C54C . 1.390(7) ?
C53C H53C . 0.95 ?
C54C C55C . 1.336(8) ?
C54C H54C . 0.95 ?
C55C C56C . 1.374(9) ?
C55C H55C . 0.95 ?
C56C C57C . 1.403(8) ?
C56C H56C . 0.95 ?
C57C H57C . 0.95 ?
Eu1D O1D . 2.338(3) ?
Eu1D O2D . 2.349(3) ?
Eu1D O4D . 2.353(3) ?
Eu1D O5D . 2.355(3) ?
Eu1D O6D . 2.371(3) ?
Eu1D O3D . 2.377(3) ?
Eu1D N2D . 2.625(4) ?
Eu1D N1D . 2.640(4) ?
N1D C1D . 1.318(5) ?
N1D C12D . 1.359(6) ?
O1D C13D . 1.275(5) ?
C1D C2D . 1.393(6) ?
C1D H1DA . 0.95 ?
N2D C10D . 1.324(6) ?
N2D C11D . 1.372(5) ?
O2D C15D . 1.285(4) ?
C2D C3D . 1.375(6) ?
C2D H2DA . 0.95 ?
O3D C28D . 1.270(5) ?
C3D C4D . 1.399(7) ?
C3D H3DA . 0.95 ?
O4D C30D . 1.278(5) ?
C4D C12D . 1.419(6) ?
C4D C5D . 1.429(7) ?
O5D C43D . 1.275(5) ?
C5D C6D . 1.350(7) ?
C5D H5DA . 0.95 ?
O6D C45D . 1.275(5) ?
C6D C7D . 1.433(6) ?
C6D H6DA . 0.95 ?
C7D C8D . 1.403(6) ?
C7D C11D . 1.409(6) ?
C8D C9D . 1.375(6) ?
C8D H8DA . 0.95 ?
C9D C10D . 1.399(6) ?
C9D H9DA . 0.95 ?
C10D H10D . 0.95 ?
C11D C12D . 1.440(6) ?
C13D C14D . 1.392(6) ?
C13D C16D . 1.501(6) ?
C14D C15D . 1.403(6) ?
C14D H14D . 0.95 ?
C15D C22D . 1.501(6) ?
C16D C17D . 1.384(6) ?
C16D C21D . 1.393(6) ?
C17D C18D . 1.387(5) ?
C17D H17D . 0.95 ?
C18D C19D . 1.377(6) ?
C18D H18D . 0.95 ?
C19D C20D . 1.381(7) ?
C19D H19D . 0.95 ?
C20D C21D . 1.376(6) ?
C20D H20D . 0.95 ?
C21D H21D . 0.95 ?
C22D C23D . 1.393(6) ?
C22D C27D . 1.408(6) ?
C23D C24D . 1.377(6) ?
C23D H23D . 0.95 ?
C24D C25D . 1.395(7) ?
C24D H24D . 0.95 ?
C25D C26D . 1.369(7) ?
C25D H25D . 0.95 ?
C26D C27D . 1.377(6) ?
C26D H26D . 0.95 ?
C27D H27D . 0.95 ?
C28D C29D . 1.408(6) ?
C28D C31D . 1.508(6) ?
C29D C30D . 1.390(6) ?
C29D H29D . 0.95 ?
C30D C37D . 1.508(6) ?
C31D C36D . 1.383(6) ?
C31D C32D . 1.401(5) ?
C32D C33D . 1.378(6) ?
C32D H32D . 0.95 ?
C33D C34D . 1.369(6) ?
C33D H33D . 0.95 ?
C34D C35D . 1.390(6) ?
C34D H34D . 0.95 ?
C35D C36D . 1.383(6) ?
C35D H35D . 0.95 ?
C36D H36D . 0.95 ?
C37D C42D . 1.378(6) ?
C37D C38D . 1.401(5) ?
C38D C39D . 1.386(6) ?
C38D H38D . 0.95 ?
C39D C40D . 1.353(7) ?
C39D H39D . 0.95 ?
C40D C41D . 1.394(7) ?
C40D H40D . 0.95 ?
C41D C42D . 1.396(6) ?
C41D H41D . 0.95 ?
C42D H42D . 0.95 ?
C43D C44D . 1.401(6) ?
C43D C46D . 1.499(6) ?
C44D C45D . 1.396(6) ?
C44D H44D . 0.95 ?
C45D C52D . 1.502(6) ?
C46D C51D . 1.392(6) ?
C46D C47D . 1.399(6) ?
C47D C48D . 1.376(6) ?
C47D H47D . 0.95 ?
C48D C49D . 1.390(6) ?
C48D H48D . 0.95 ?
C49D C50D . 1.384(6) ?
C49D H49D . 0.95 ?
C50D C51D . 1.381(6) ?
C50D H50D . 0.95 ?
C51D H51D . 0.95 ?
C52D C53D . 1.398(5) ?
C52D C57D . 1.402(6) ?
C53D C54D . 1.382(6) ?
C53D H53D . 0.95 ?
C54D C55D . 1.381(6) ?
C54D H54D . 0.95 ?
C55D C56D . 1.383(6) ?
C55D H55D . 0.95 ?
C56D C57D . 1.393(6) ?
C56D H56D . 0.95 ?
C57D H57D . 0.95 ?
Eu1E O5E . 2.331(3) ?
Eu1E O4E . 2.339(3) ?
Eu1E O3E . 2.342(3) ?
Eu1E O6E . 2.344(3) ?
Eu1E O1E . 2.361(3) ?
Eu1E O2E . 2.365(3) ?
Eu1E N1E . 2.626(4) ?
Eu1E N2E . 2.641(4) ?
N1E C1E . 1.320(6) ?
N1E C12E . 1.361(6) ?
O1E C13E . 1.262(5) ?
C1E C2E . 1.408(6) ?
C1E H1EA . 0.95 ?
N2E C10E . 1.320(6) ?
N2E C11E . 1.361(6) ?
O2E C15E . 1.279(5) ?
C2E C3E . 1.357(7) ?
C2E H2EA . 0.95 ?
O3E C28E . 1.269(5) ?
C3E C4E . 1.396(7) ?
C3E H3EA . 0.95 ?
O4E C30E . 1.264(5) ?
C4E C12E . 1.417(6) ?
C4E C5E . 1.432(7) ?
O5E C43E . 1.280(5) ?
C5E C6E . 1.330(8) ?
C5E H5EA . 0.95 ?
O6E C45E . 1.277(5) ?
C6E C7E . 1.432(7) ?
C6E H6EA . 0.95 ?
C7E C8E . 1.384(7) ?
C7E C11E . 1.433(6) ?
C8E C9E . 1.363(7) ?
C8E H8EA . 0.95 ?
C9E C10E . 1.396(7) ?
C9E H9EA . 0.95 ?
C10E H10E . 0.95 ?
C11E C12E . 1.424(7) ?
C13E C14E . 1.407(6) ?
C13E C16E . 1.505(6) ?
C14E C15E . 1.399(6) ?
C14E H14E . 0.95 ?
C15E C22E . 1.497(6) ?
C16E C21E . 1.388(6) ?
C16E C17E . 1.389(6) ?
C17E C18E . 1.391(6) ?
C17E H17E . 0.95 ?
C18E C19E . 1.391(6) ?
C18E H18E . 0.95 ?
C19E C20E . 1.382(6) ?
C19E H19E . 0.95 ?
C20E C21E . 1.384(6) ?
C20E H20E . 0.95 ?
C21E H21E . 0.95 ?
C22E C23E . 1.386(6) ?
C22E C27E . 1.398(6) ?
C23E C24E . 1.390(6) ?
C23E H23E . 0.95 ?
C24E C25E . 1.383(6) ?
C24E H24E . 0.95 ?
C25E C26E . 1.395(6) ?
C25E H25E . 0.95 ?
C26E C27E . 1.372(6) ?
C26E H26E . 0.95 ?
C27E H27E . 0.95 ?
C28E C29E . 1.412(6) ?
C28E C31E . 1.492(7) ?
C29E C30E . 1.403(6) ?
C29E H29E . 0.95 ?
C30E C37E . 1.501(6) ?
C31E C36E . 1.378(7) ?
C31E C32E . 1.406(7) ?
C32E C33E . 1.389(7) ?
C32E H32E . 0.95 ?
C33E C34E . 1.384(8) ?
C33E H33E . 0.95 ?
C34E C35E . 1.383(9) ?
C34E H34E . 0.95 ?
C35E C36E . 1.375(7) ?
C35E H35E . 0.95 ?
C36E H36E . 0.95 ?
C37E C38E . 1.386(6) ?
C37E C42E . 1.398(7) ?
C38E C39E . 1.395(7) ?
C38E H38E . 0.95 ?
C39E C40E . 1.369(8) ?
C39E H39E . 0.95 ?
C40E C41E . 1.390(7) ?
C40E H40E . 0.95 ?
C41E C42E . 1.386(7) ?
C41E H41E . 0.95 ?
C42E H42E . 0.95 ?
C43E C44E . 1.406(7) ?
C43E C46E . 1.493(6) ?
C44E C45E . 1.395(6) ?
C44E H44E . 0.95 ?
C45E C52E . 1.497(6) ?
C46E C51E . 1.374(7) ?
C46E C47E . 1.378(7) ?
C47E C48E . 1.369(7) ?
C47E H47E . 0.95 ?
C48E C49E . 1.379(8) ?
C48E H48E . 0.95 ?
C49E C50E . 1.372(8) ?
C49E H49E . 0.95 ?
C50E C51E . 1.377(7) ?
C50E H50E . 0.95 ?
C51E H51E . 0.95 ?
C52E C57E . 1.383(6) ?
C52E C53E . 1.391(7) ?
C53E C54E . 1.378(7) ?
C53E H53E . 0.95 ?
C54E C55E . 1.370(7) ?
C54E H54E . 0.95 ?
C55E C56E . 1.360(7) ?
C55E H55E . 0.95 ?
C56E C57E . 1.389(7) ?
C56E H56E . 0.95 ?
C57E H57F . 0.95 ?

loop_
_geom_hbond_atom_site_label_D
_geom_hbond_atom_site_label_H
_geom_hbond_atom_site_label_A
_geom_hbond_site_symmetry_A
_geom_hbond_distance_DH
_geom_hbond_distance_HA
_geom_hbond_distance_DA
_geom_hbond_angle_DHA
C1A H1AA O3A 1_555 0.95 2.54 3.119(6) 120
C10A H10A O5A 1_555 0.95 2.40 3.094(8) 129
C10B H10B O5B 1_555 0.95 2.44 2.997(6) 118
C10C H10C O3C 1_555 0.95 2.38 3.016(6) 124
C10D H10D O3D 1_555 0.95 2.42 3.017(6) 121
C10E H10E O3E 1_555 0.95 2.51 3.153(6) 125
C17A H17A O1A 1_555 0.95 2.38 2.716(6) 100
C32B H32B O3B 1_555 0.95 2.40 2.736(7) 100
C47C H47C O5C 1_555 0.95 2.36 2.702(6) 100
C47E H47E O5E 1_555 0.95 2.32 2.679(6) 101
C53E H53E O6E 1_555 0.95 2.36 2.692(6) 100
C57C H57C O6C 1_555 0.95 2.40 2.730(7) 100
